data_4067628
loop_
_publ_author_name
'Westenberg, Hauke'
'Slootweg, J. Chris'
'Hepp, Alexander'
'K\"osters, Jutta'
'Roters, Steffi'
'Ehlers, Andreas W.'
'Lammertsma, Koop'
'Uhl, Werner'

_publ_section_title
;
 C\\tb C Triple Bond Activation by Heterocyclic Aluminum Phosphinides
;
_journal_issue 6
_journal_name_full Organometallics
_journal_page_first 1323
_journal_paper_doi 10.1021/om901051p
_journal_volume 29
_journal_year 2010
_chemical_formula_sum 'C38 H57 Al P2'
_chemical_formula_weight 602.76
_chemical_name_systematic
; 
 ? 
;
_space_group_IT_number 2
_symmetry_cell_setting triclinic
_symmetry_space_group_name_Hall '-P 1'
_symmetry_space_group_name_H-M 'P -1'
_atom_sites_solution_hydrogens geom
_atom_sites_solution_primary direct
_atom_sites_solution_secondary difmap
_audit_creation_method SHELXL-97
_cell_angle_alpha 74.501(3)
_cell_angle_beta 77.708(3)
_cell_angle_gamma 78.105(3)
_cell_formula_units_Z 6
_cell_length_a 10.9603(4)
_cell_length_b 23.8441(8)
_cell_length_c 24.3899(7)
_cell_measurement_reflns_used 44396
_cell_measurement_temperature 153(2)
_cell_measurement_theta_max 27.975
_cell_measurement_theta_min 1.35
_cell_volume 5925.6(4)
_computing_cell_refinement 'Bruker SAINT+'
_computing_data_collection 'Bruker SMART'
_computing_data_reduction 'Bruker SHELXTL'
_computing_molecular_graphics 'Bruker SHELXTL'
_computing_publication_material 'Bruker SHELXTL'
_computing_structure_refinement 'SHELXL-97 (Sheldrick, 1997)'
_computing_structure_solution 'SHELXS-97 (Sheldrick, 1990)'
_diffrn_ambient_temperature 153(2)
_diffrn_measured_fraction_theta_full 0.918
_diffrn_measured_fraction_theta_max 0.918
_diffrn_measurement_device_type 'imaging plate detector system'
_diffrn_measurement_method 'omega scans'
_diffrn_radiation_monochromator graphite
_diffrn_radiation_source 'fine-focus sealed tube'
_diffrn_radiation_type MoK\a
_diffrn_radiation_wavelength 0.71073
_diffrn_reflns_av_R_equivalents 0.0000
_diffrn_reflns_av_sigmaI/netI 0.0867
_diffrn_reflns_limit_h_max 14
_diffrn_reflns_limit_h_min -13
_diffrn_reflns_limit_k_max 31
_diffrn_reflns_limit_k_min -29
_diffrn_reflns_limit_l_max 31
_diffrn_reflns_limit_l_min 0
_diffrn_reflns_number 26250
_diffrn_reflns_theta_full 27.98
_diffrn_reflns_theta_max 27.98
_diffrn_reflns_theta_min 1.40
_exptl_absorpt_coefficient_mu 0.154
_exptl_absorpt_correction_T_max 0.9817
_exptl_absorpt_correction_T_min 0.9640
_exptl_absorpt_correction_type empirical
_exptl_absorpt_process_details SADABS
_exptl_crystal_colour red
_exptl_crystal_density_diffrn 1.013
_exptl_crystal_density_method 'not measured'
_exptl_crystal_description block
_exptl_crystal_F_000 1968
_exptl_crystal_size_max 0.24
_exptl_crystal_size_mid 0.15
_exptl_crystal_size_min 0.12
_refine_diff_density_max 0.398
_refine_diff_density_min -0.389
_refine_diff_density_rms 0.040
_refine_ls_extinction_method none
_refine_ls_goodness_of_fit_ref 0.864
_refine_ls_hydrogen_treatment constr
_refine_ls_matrix_type full
_refine_ls_number_parameters 1217
_refine_ls_number_reflns 26250
_refine_ls_number_restraints 361
_refine_ls_restrained_S_all 0.881
_refine_ls_R_factor_all 0.1195
_refine_ls_R_factor_gt 0.0566
_refine_ls_shift/su_max 0.002
_refine_ls_shift/su_mean 0.000
_refine_ls_structure_factor_coef Fsqd
_refine_ls_weighting_details 'calc w=1/[\s^2^(Fo^2^)+(0.0708P)^2^+0.0000P] where P=(Fo^2^+2Fc^2^)/3'
_refine_ls_weighting_scheme calc
_refine_ls_wR_factor_gt 0.1255
_refine_ls_wR_factor_ref 0.1447
_reflns_number_gt 13355
_reflns_number_total 26250
_reflns_threshold_expression >2sigma(I)
_cod_data_source_file om901051p_si_001.cif
_cod_data_source_block sad
_cod_original_cell_volume 5925.6(3)
_cod_original_sg_symbol_H-M P-1
_cod_database_code 4067628

loop_
_symmetry_equiv_pos_as_xyz
'x, y, z'
'-x, -y, -z'

loop_
_atom_site_label
_atom_site_type_symbol
_atom_site_fract_x
_atom_site_fract_y
_atom_site_fract_z
_atom_site_U_iso_or_equiv
_atom_site_adp_type
_atom_site_occupancy
_atom_site_symmetry_multiplicity
_atom_site_calc_flag
_atom_site_refinement_flags
_atom_site_disorder_assembly
_atom_site_disorder_group
P11 P 0.53989(6) 0.39088(3) 0.30768(3) 0.04261(17) Uani 1 1 d . . .
P12 P 0.26713(6) 0.36219(3) 0.31953(4) 0.04553(18) Uani 1 1 d . . .
Al1 Al 0.27762(7) 0.41185(3) 0.39304(4) 0.04050(19) Uani 1 1 d . . .
C111 C 0.5737(2) 0.44333(12) 0.23990(13) 0.0453(7) Uani 1 1 d . . .
C112 C 0.4890(3) 0.49519(13) 0.22680(15) 0.0579(8) Uani 1 1 d . . .
H112 H 0.4134 0.5025 0.2538 0.069 Uiso 1 1 calc R . .
C113 C 0.5123(3) 0.53613(15) 0.17550(16) 0.0679(9) Uani 1 1 d . . .
H113 H 0.4531 0.5717 0.1668 0.081 Uiso 1 1 calc R . .
C114 C 0.6197(3) 0.52592(16) 0.13727(18) 0.0778(11) Uani 1 1 d . . .
H114 H 0.6361 0.5545 0.1016 0.093 Uiso 1 1 calc R . .
C115 C 0.7038(4) 0.47555(17) 0.14912(17) 0.0823(11) Uani 1 1 d . . .
H115 H 0.7797 0.4691 0.1219 0.099 Uiso 1 1 calc R . .
C116 C 0.6810(3) 0.43357(15) 0.20009(16) 0.0655(9) Uani 1 1 d . . .
H116 H 0.7398 0.3977 0.2077 0.079 Uiso 1 1 calc R . .
C121 C 0.2180(3) 0.41210(12) 0.25370(15) 0.0511(7) Uani 1 1 d . . .
C122 C 0.2931(3) 0.42217(13) 0.20027(16) 0.0609(8) Uani 1 1 d . . .
H122 H 0.3803 0.4041 0.1962 0.073 Uiso 1 1 calc R . .
C123 C 0.2455(5) 0.45786(16) 0.15220(18) 0.0835(12) Uani 1 1 d . . .
H123 H 0.2997 0.4649 0.1154 0.100 Uiso 1 1 calc R . .
C124 C 0.1187(6) 0.48343(17) 0.1574(2) 0.0969(16) Uani 1 1 d . . .
H124 H 0.0852 0.5084 0.1243 0.116 Uiso 1 1 calc R . .
C125 C 0.0434(5) 0.47295(19) 0.2092(3) 0.0936(15) Uani 1 1 d . . .
H125 H -0.0442 0.4904 0.2128 0.112 Uiso 1 1 calc R . .
C126 C 0.0907(3) 0.43739(16) 0.25710(18) 0.0716(10) Uani 1 1 d . . .
H126 H 0.0351 0.4299 0.2935 0.086 Uiso 1 1 calc R . .
C131 C 0.4393(2) 0.34258(11) 0.29870(13) 0.0436(6) Uani 1 1 d . . .
C132 C 0.5014(3) 0.29422(12) 0.28116(14) 0.0520(7) Uani 1 1 d . . .
H132 H 0.5918 0.2909 0.2740 0.062 Uiso 1 1 calc R . .
C133 C 0.4511(3) 0.24347(12) 0.27067(16) 0.0585(8) Uani 1 1 d . . .
C134 C 0.3535(3) 0.26430(15) 0.23069(18) 0.0720(10) Uani 1 1 d . . .
H13A H 0.3255 0.2308 0.2254 0.086 Uiso 1 1 calc R . .
H13B H 0.3906 0.2862 0.1940 0.086 Uiso 1 1 calc R . .
H13C H 0.2826 0.2890 0.2474 0.086 Uiso 1 1 calc R . .
C135 C 0.5623(3) 0.20567(16) 0.2420(2) 0.0909(14) Uani 1 1 d . . .
H13D H 0.6243 0.1907 0.2670 0.109 Uiso 1 1 calc R . .
H13E H 0.5993 0.2291 0.2062 0.109 Uiso 1 1 calc R . .
H13F H 0.5334 0.1734 0.2347 0.109 Uiso 1 1 calc R . .
C136 C 0.3927(5) 0.20823(16) 0.32847(19) 0.0949(13) Uani 1 1 d . . .
H13G H 0.3243 0.2332 0.3463 0.114 Uiso 1 1 calc R . .
H13H H 0.4556 0.1933 0.3530 0.114 Uiso 1 1 calc R . .
H13I H 0.3612 0.1759 0.3226 0.114 Uiso 1 1 calc R . .
C141 C 0.4595(2) 0.42609(11) 0.36322(13) 0.0433(6) Uani 1 1 d . . .
C142 C 0.5033(2) 0.46069(13) 0.38757(14) 0.0513(7) Uani 1 1 d . . .
H142 H 0.4390 0.4749 0.4163 0.062 Uiso 1 1 calc R . .
C143 C 0.6256(3) 0.48358(14) 0.38243(15) 0.0592(8) Uani 1 1 d . . .
C144 C 0.7197(3) 0.48164(16) 0.32786(16) 0.0688(9) Uani 1 1 d . . .
H14A H 0.7475 0.4414 0.3251 0.083 Uiso 1 1 calc R . .
H14B H 0.7910 0.4989 0.3285 0.083 Uiso 1 1 calc R . .
H14C H 0.6806 0.5033 0.2952 0.083 Uiso 1 1 calc R . .
C145 C 0.6852(4) 0.4463(3) 0.4344(2) 0.127(2) Uani 1 1 d . . .
H14D H 0.6250 0.4476 0.4692 0.152 Uiso 1 1 calc R . .
H14E H 0.7585 0.4615 0.4361 0.152 Uiso 1 1 calc R . .
H14F H 0.7096 0.4062 0.4307 0.152 Uiso 1 1 calc R . .
C146 C 0.5900(4) 0.5468(2) 0.3878(3) 0.143(3) Uani 1 1 d . . .
H14G H 0.5496 0.5701 0.3560 0.172 Uiso 1 1 calc R . .
H14H H 0.6649 0.5620 0.3875 0.172 Uiso 1 1 calc R . .
H14I H 0.5331 0.5485 0.4234 0.172 Uiso 1 1 calc R . .
C151 C 0.6825(3) 0.34661(12) 0.32190(14) 0.0509(7) Uani 1 1 d . . .
C152 C 0.7703(3) 0.31166(13) 0.33572(15) 0.0562(8) Uani 1 1 d D A .
C153 C 0.8785(3) 0.26732(15) 0.35480(18) 0.0741(10) Uani 1 1 d D . .
C154 C 0.9287(14) 0.2979(7) 0.3961(7) 0.067(5) Uani 0.245(8) 1 d PDU A 1
H15A H 0.9477 0.3361 0.3748 0.081 Uiso 0.245(8) 1 calc PR A 1
H15B H 1.0036 0.2738 0.4089 0.081 Uiso 0.245(8) 1 calc PR A 1
H15C H 0.8643 0.3020 0.4289 0.081 Uiso 0.245(8) 1 calc PR A 1
C155 C 0.8332(12) 0.2137(5) 0.3902(7) 0.0688(9) Uani 0.245(8) 1 d PDU A 1
H15D H 0.7796 0.2218 0.4247 0.083 Uiso 0.245(8) 1 calc PR A 1
H15E H 0.9039 0.1841 0.4002 0.083 Uiso 0.245(8) 1 calc PR A 1
H15F H 0.7860 0.1997 0.3690 0.083 Uiso 0.245(8) 1 calc PR A 1
C156 C 0.9891(16) 0.2687(11) 0.3081(8) 0.071(7) Uani 0.245(8) 1 d PDU A 1
H15G H 0.9774 0.2489 0.2805 0.085 Uiso 0.245(8) 1 calc PR A 1
H15H H 1.0639 0.2491 0.3240 0.085 Uiso 0.245(8) 1 calc PR A 1
H15I H 0.9979 0.3089 0.2894 0.085 Uiso 0.245(8) 1 calc PR A 1
C15A C 0.8735(10) 0.2587(5) 0.4172(3) 0.163(5) Uani 0.755(8) 1 d PDU A 2
H15J H 0.8980 0.2921 0.4245 0.195 Uiso 0.755(8) 1 calc PR A 2
H15K H 0.9302 0.2237 0.4310 0.195 Uiso 0.755(8) 1 calc PR A 2
H15L H 0.7889 0.2547 0.4369 0.195 Uiso 0.755(8) 1 calc PR A 2
C15B C 0.8599(6) 0.2071(2) 0.3441(3) 0.102(2) Uani 0.755(8) 1 d PDU A 2
H15M H 0.7786 0.1976 0.3641 0.123 Uiso 0.755(8) 1 calc PR A 2
H15N H 0.9249 0.1762 0.3583 0.123 Uiso 0.755(8) 1 calc PR A 2
H15O H 0.8650 0.2109 0.3035 0.123 Uiso 0.755(8) 1 calc PR A 2
C15C C 0.9962(8) 0.2824(5) 0.3155(5) 0.154(6) Uani 0.755(8) 1 d PDU A 2
H15P H 0.9786 0.2990 0.2771 0.185 Uiso 0.755(8) 1 calc PR A 2
H15Q H 1.0581 0.2474 0.3159 0.185 Uiso 0.755(8) 1 calc PR A 2
H15R H 1.0281 0.3105 0.3282 0.185 Uiso 0.755(8) 1 calc PR A 2
C161 C 0.1575(2) 0.48783(12) 0.39499(13) 0.0475(7) Uani 1 1 d . . .
C162 C 0.1841(3) 0.53373(13) 0.33900(16) 0.0661(9) Uani 1 1 d . . .
H16A H 0.1209 0.5682 0.3393 0.079 Uiso 1 1 calc R . .
H16B H 0.1821 0.5179 0.3070 0.079 Uiso 1 1 calc R . .
H16C H 0.2660 0.5441 0.3354 0.079 Uiso 1 1 calc R . .
C163 C 0.0204(3) 0.47714(16) 0.40293(17) 0.0671(9) Uani 1 1 d . . .
H16D H -0.0362 0.5137 0.4027 0.080 Uiso 1 1 calc R . .
H16E H 0.0006 0.4497 0.4391 0.080 Uiso 1 1 calc R . .
H16F H 0.0112 0.4614 0.3720 0.080 Uiso 1 1 calc R . .
C164 C 0.1630(3) 0.51427(14) 0.44486(16) 0.0626(8) Uani 1 1 d . . .
H16G H 0.2453 0.5246 0.4404 0.075 Uiso 1 1 calc R . .
H16H H 0.1468 0.4859 0.4807 0.075 Uiso 1 1 calc R . .
H16I H 0.1002 0.5489 0.4448 0.075 Uiso 1 1 calc R . .
C171 C 0.2764(3) 0.34792(13) 0.46655(14) 0.0561(8) Uani 1 1 d . . .
C172 C 0.3125(4) 0.36889(16) 0.51408(17) 0.0809(11) Uani 1 1 d . . .
H17A H 0.3196 0.3367 0.5473 0.097 Uiso 1 1 calc R . .
H17B H 0.2486 0.4002 0.5244 0.097 Uiso 1 1 calc R . .
H17C H 0.3922 0.3829 0.5004 0.097 Uiso 1 1 calc R . .
C173 C 0.3735(4) 0.29421(15) 0.45595(18) 0.0888(12) Uani 1 1 d . . .
H17D H 0.4554 0.3057 0.4417 0.107 Uiso 1 1 calc R . .
H17E H 0.3501 0.2784 0.4280 0.107 Uiso 1 1 calc R . .
H17F H 0.3759 0.2648 0.4915 0.107 Uiso 1 1 calc R . .
C174 C 0.1466(4) 0.32884(19) 0.48903(19) 0.0958(14) Uani 1 1 d . . .
H17G H 0.1208 0.3162 0.4597 0.115 Uiso 1 1 calc R . .
H17H H 0.0862 0.3614 0.4990 0.115 Uiso 1 1 calc R . .
H17I H 0.1512 0.2969 0.5226 0.115 Uiso 1 1 calc R . .
P21 P 0.86500(6) 0.25391(3) 0.96823(3) 0.04014(16) Uani 1 1 d . . .
P22 P 1.15303(6) 0.22705(3) 0.98607(4) 0.04893(19) Uani 1 1 d . . .
Al2 Al 1.02656(7) 0.29590(3) 1.04058(4) 0.04252(19) Uani 1 1 d . . .
C211 C 0.8373(2) 0.28766(11) 0.89557(13) 0.0442(6) Uani 1 1 d . . .
C212 C 0.7929(3) 0.25714(13) 0.86503(14) 0.0575(8) Uani 1 1 d . . .
H212 H 0.7770 0.2176 0.8824 0.069 Uiso 1 1 calc R . .
C213 C 0.7712(4) 0.28367(15) 0.80940(16) 0.0738(10) Uani 1 1 d . . .
H213 H 0.7407 0.2622 0.7883 0.089 Uiso 1 1 calc R . .
C214 C 0.7929(3) 0.34007(15) 0.78405(16) 0.0701(9) Uani 1 1 d . . .
H214 H 0.7773 0.3582 0.7455 0.084 Uiso 1 1 calc R . .
C215 C 0.8367(3) 0.37046(14) 0.81399(16) 0.0662(9) Uani 1 1 d . . .
H215 H 0.8520 0.4100 0.7962 0.079 Uiso 1 1 calc R . .
C216 C 0.8593(3) 0.34498(12) 0.86936(14) 0.0567(8) Uani 1 1 d . . .
H216 H 0.8903 0.3668 0.8899 0.068 Uiso 1 1 calc R . .
C221 C 1.2336(3) 0.26818(13) 0.91803(15) 0.0548(8) Uani 1 1 d . . .
C222 C 1.1845(3) 0.29100(17) 0.86783(17) 0.0758(10) Uani 1 1 d . . .
H222 H 1.1010 0.2853 0.8667 0.091 Uiso 1 1 calc R . .
C223 C 1.2541(5) 0.3223(2) 0.8185(2) 0.1038(15) Uani 1 1 d . . .
H223 H 1.2173 0.3386 0.7842 0.125 Uiso 1 1 calc R . .
C224 C 1.3745(5) 0.3299(2) 0.8189(2) 0.1158(18) Uani 1 1 d . . .
H224 H 1.4233 0.3505 0.7847 0.139 Uiso 1 1 calc R . .
C225 C 1.4240(4) 0.3076(2) 0.8686(2) 0.1041(15) Uani 1 1 d . . .
H225 H 1.5076 0.3134 0.8694 0.125 Uiso 1 1 calc R . .
C226 C 1.3561(3) 0.27679(17) 0.91763(18) 0.0762(10) Uani 1 1 d . . .
H226 H 1.3934 0.2611 0.9519 0.091 Uiso 1 1 calc R . .
C231 C 1.0184(2) 0.20610(11) 0.96534(13) 0.0450(6) Uani 1 1 d . . .
C232 C 1.0187(3) 0.15471(12) 0.95316(15) 0.0554(8) Uani 1 1 d . . .
H232 H 0.9387 0.1504 0.9460 0.067 Uiso 1 1 calc R . .
C233 C 1.1201(3) 0.10221(13) 0.94846(17) 0.0666(9) Uani 1 1 d . . .
C234 C 1.2460(3) 0.11855(16) 0.9138(2) 0.0870(12) Uani 1 1 d . . .
H23A H 1.2328 0.1440 0.8770 0.104 Uiso 1 1 calc R . .
H23B H 1.3031 0.0834 0.9081 0.104 Uiso 1 1 calc R . .
H23C H 1.2815 0.1386 0.9345 0.104 Uiso 1 1 calc R . .
C235 C 1.1378(5) 0.06876(16) 1.0100(2) 0.1036(15) Uani 1 1 d . . .
H23D H 1.1661 0.0936 1.0283 0.124 Uiso 1 1 calc R . .
H23E H 1.1996 0.0340 1.0087 0.124 Uiso 1 1 calc R . .
H23F H 1.0588 0.0578 1.0316 0.124 Uiso 1 1 calc R . .
C236 C 1.0739(4) 0.06443(18) 0.9182(3) 0.1156(18) Uani 1 1 d . . .
H23G H 0.9948 0.0534 0.9396 0.139 Uiso 1 1 calc R . .
H23H H 1.1352 0.0296 0.9160 0.139 Uiso 1 1 calc R . .
H23I H 1.0627 0.0864 0.8800 0.139 Uiso 1 1 calc R . .
C241 C 0.8644(2) 0.30472(11) 1.00868(12) 0.0398(6) Uani 1 1 d . . .
C242 C 0.7677(2) 0.34525(11) 1.02540(13) 0.0445(6) Uani 1 1 d . . .
H242 H 0.7937 0.3677 1.0470 0.053 Uiso 1 1 calc R . .
C243 C 0.6293(2) 0.36520(13) 1.01955(15) 0.0538(8) Uani 1 1 d . . .
C244 C 0.5823(3) 0.34335(15) 0.97658(17) 0.0692(10) Uani 1 1 d . . .
H24A H 0.6276 0.3572 0.9386 0.083 Uiso 1 1 calc R . .
H24B H 0.4937 0.3578 0.9774 0.083 Uiso 1 1 calc R . .
H24C H 0.5959 0.3010 0.9863 0.083 Uiso 1 1 calc R . .
C245 C 0.6082(5) 0.43118(17) 1.0026(3) 0.140(2) Uani 1 1 d . . .
H24D H 0.6399 0.4461 1.0288 0.167 Uiso 1 1 calc R . .
H24E H 0.5194 0.4456 1.0041 0.167 Uiso 1 1 calc R . .
H24F H 0.6519 0.4441 0.9641 0.167 Uiso 1 1 calc R . .
C246 C 0.5553(3) 0.3429(3) 1.0795(2) 0.126(2) Uani 1 1 d . . .
H24G H 0.5700 0.3006 1.0893 0.151 Uiso 1 1 calc R . .
H24H H 0.4667 0.3569 1.0794 0.151 Uiso 1 1 calc R . .
H24I H 0.5829 0.3572 1.1073 0.151 Uiso 1 1 calc R . .
C251 C 0.7521(2) 0.20709(12) 0.99883(13) 0.0486(7) Uani 1 1 d . . .
C252 C 0.6796(2) 0.17428(12) 1.02292(14) 0.0498(7) Uani 1 1 d D . .
C253 C 0.5909(3) 0.13306(14) 1.05374(17) 0.0704(10) Uani 1 1 d D . .
C254 C 0.4704(4) 0.1661(2) 1.0803(3) 0.130(2) Uani 1 1 d D . .
H25A H 0.4885 0.1846 1.1074 0.156 Uiso 1 1 calc R . .
H25B H 0.4123 0.1391 1.0998 0.156 Uiso 1 1 calc R . .
H25C H 0.4333 0.1956 1.0505 0.156 Uiso 1 1 calc R . .
C255 C 0.6540(5) 0.0876(2) 1.0990(3) 0.180(4) Uani 1 1 d D . .
H25D H 0.7325 0.0686 1.0812 0.216 Uiso 1 1 calc R . .
H25E H 0.5998 0.0589 1.1184 0.216 Uiso 1 1 calc R . .
H25F H 0.6701 0.1064 1.1265 0.216 Uiso 1 1 calc R . .
C256 C 0.5593(7) 0.1055(3) 1.0108(3) 0.200(4) Uani 1 1 d D . .
H25G H 0.5464 0.1352 0.9762 0.241 Uiso 1 1 calc R . .
H25H H 0.4837 0.0886 1.0269 0.241 Uiso 1 1 calc R . .
H25I H 0.6278 0.0753 1.0018 0.241 Uiso 1 1 calc R . .
C261 C 1.0882(2) 0.37339(13) 1.02393(15) 0.0546(8) Uani 1 1 d . . .
C262 C 1.0811(4) 0.40661(14) 0.96193(18) 0.0792(11) Uani 1 1 d . . .
H26A H 0.9947 0.4149 0.9561 0.095 Uiso 1 1 calc R . .
H26B H 1.1308 0.3830 0.9363 0.095 Uiso 1 1 calc R . .
H26C H 1.1133 0.4430 0.9543 0.095 Uiso 1 1 calc R . .
C263 C 1.0139(3) 0.41314(18) 1.0629(2) 0.0896(13) Uani 1 1 d . . .
H26D H 1.0524 0.4478 1.0552 0.108 Uiso 1 1 calc R . .
H26E H 1.0139 0.3924 1.1025 0.108 Uiso 1 1 calc R . .
H26F H 0.9285 0.4244 1.0556 0.108 Uiso 1 1 calc R . .
C264 C 1.2269(3) 0.36347(17) 1.0317(2) 0.0837(12) Uani 1 1 d . . .
H26G H 1.2771 0.3384 1.0076 0.100 Uiso 1 1 calc R . .
H26H H 1.2336 0.3452 1.0713 0.100 Uiso 1 1 calc R . .
H26I H 1.2567 0.4007 1.0210 0.100 Uiso 1 1 calc R . .
C271 C 0.9955(3) 0.24930(16) 1.12259(15) 0.0647(9) Uani 1 1 d . . .
C272 C 1.1115(3) 0.23876(19) 1.15167(18) 0.0889(12) Uani 1 1 d . . .
H27A H 1.0969 0.2127 1.1891 0.107 Uiso 1 1 calc R . .
H27B H 1.1265 0.2756 1.1556 0.107 Uiso 1 1 calc R . .
H27C H 1.1840 0.2213 1.1285 0.107 Uiso 1 1 calc R . .
C273 C 0.8837(3) 0.2808(2) 1.15928(18) 0.0977(14) Uani 1 1 d . . .
H27D H 0.8096 0.2886 1.1417 0.117 Uiso 1 1 calc R . .
H27E H 0.9040 0.3173 1.1616 0.117 Uiso 1 1 calc R . .
H27F H 0.8680 0.2561 1.1974 0.117 Uiso 1 1 calc R . .
C274 C 0.9657(5) 0.1895(2) 1.1247(2) 0.1142(17) Uani 1 1 d . . .
H27G H 1.0355 0.1685 1.1033 0.137 Uiso 1 1 calc R . .
H27H H 0.8911 0.1945 1.1082 0.137 Uiso 1 1 calc R . .
H27I H 0.9517 0.1676 1.1641 0.137 Uiso 1 1 calc R . .
P31 P 0.96127(7) 0.12016(3) 0.64313(4) 0.0535(2) Uani 1 1 d . . .
P32 P 0.66455(7) 0.13245(4) 0.65567(4) 0.0620(2) Uani 1 1 d . . .
Al3 Al 0.74837(8) 0.04786(4) 0.72561(4) 0.0531(2) Uani 1 1 d . . .
C311 C 1.0444(3) 0.11100(13) 0.57356(16) 0.0633(9) Uani 1 1 d . . .
C312 C 1.1125(4) 0.15361(16) 0.53708(19) 0.0825(11) Uani 1 1 d . . .
H312 H 1.1146 0.1883 0.5495 0.099 Uiso 1 1 calc R . .
C313 C 1.1768(5) 0.1473(2) 0.4837(2) 0.1119(16) Uani 1 1 d . . .
H313 H 1.2230 0.1773 0.4589 0.134 Uiso 1 1 calc R . .
C314 C 1.1743(6) 0.0985(3) 0.4665(3) 0.135(2) Uani 1 1 d . . .
H314 H 1.2201 0.0940 0.4293 0.162 Uiso 1 1 calc R . .
C315 C 1.1099(6) 0.0560(3) 0.4998(3) 0.138(2) Uani 1 1 d . . .
H315 H 1.1087 0.0219 0.4863 0.165 Uiso 1 1 calc R . .
C316 C 1.0449(4) 0.0618(2) 0.5538(2) 0.1048(15) Uani 1 1 d . . .
H316 H 0.9996 0.0311 0.5778 0.126 Uiso 1 1 calc R . .
C321 C 0.6478(4) 0.11299(16) 0.59077(18) 0.0745(10) Uani 1 1 d . . .
C322 C 0.5339(5) 0.0948(2) 0.5919(2) 0.1097(16) Uani 1 1 d . . .
H322 H 0.4716 0.0924 0.6264 0.132 Uiso 1 1 calc R . .
C323 C 0.5085(7) 0.0802(3) 0.5449(3) 0.161(3) Uani 1 1 d . . .
H323 H 0.4297 0.0672 0.5474 0.193 Uiso 1 1 calc R . .
C324 C 0.5956(8) 0.0839(3) 0.4941(3) 0.159(3) Uani 1 1 d . . .
H324 H 0.5790 0.0727 0.4617 0.190 Uiso 1 1 calc R . .
C325 C 0.7068(6) 0.1043(3) 0.4912(3) 0.132(2) Uani 1 1 d . . .
H325 H 0.7668 0.1084 0.4560 0.159 Uiso 1 1 calc R . .
C326 C 0.7329(4) 0.11888(18) 0.5388(2) 0.0927(13) Uani 1 1 d . . .
H326 H 0.8103 0.1332 0.5358 0.111 Uiso 1 1 calc R . .
C331 C 0.8083(3) 0.16578(12) 0.63548(15) 0.0562(8) Uani 1 1 d . . .
C332 C 0.8143(3) 0.22438(13) 0.61759(16) 0.0648(9) Uani 1 1 d . . .
H332 H 0.8979 0.2339 0.6110 0.078 Uiso 1 1 calc R . .
C333 C 0.7125(3) 0.27665(13) 0.60637(17) 0.0671(9) Uani 1 1 d . . .
C334 C 0.6281(4) 0.27185(17) 0.5668(2) 0.0961(14) Uani 1 1 d . . .
H33A H 0.6793 0.2616 0.5327 0.115 Uiso 1 1 calc R . .
H33B H 0.5746 0.3090 0.5564 0.115 Uiso 1 1 calc R . .
H33C H 0.5769 0.2419 0.5863 0.115 Uiso 1 1 calc R . .
C335 C 0.7763(5) 0.33134(16) 0.5783(3) 0.122(2) Uani 1 1 d . . .
H33D H 0.8181 0.3393 0.6056 0.147 Uiso 1 1 calc R . .
H33E H 0.7135 0.3646 0.5665 0.147 Uiso 1 1 calc R . .
H33F H 0.8372 0.3244 0.5452 0.147 Uiso 1 1 calc R . .
C336 C 0.6329(5) 0.2844(2) 0.6636(2) 0.1193(17) Uani 1 1 d . . .
H33G H 0.5943 0.2499 0.6820 0.143 Uiso 1 1 calc R . .
H33H H 0.5683 0.3182 0.6570 0.143 Uiso 1 1 calc R . .
H33I H 0.6856 0.2899 0.6879 0.143 Uiso 1 1 calc R . .
C341 C 0.9344(3) 0.05372(12) 0.69347(16) 0.0598(8) Uani 1 1 d . C .
C342 C 1.0187(3) 0.00896(15) 0.71636(18) 0.0791(12) Uani 1 1 d D . .
H342 H 0.9826 -0.0259 0.7363 0.095 Uiso 1 1 calc R B 3
C343 C 1.1605(12) 0.0018(7) 0.7174(7) 0.080(5) Uani 0.341(13) 1 d PDU C 3
C344 C 1.2296(19) 0.0400(12) 0.6614(10) 0.154(10) Uani 0.341(13) 1 d PDU C 3
H34A H 1.2060 0.0334 0.6281 0.185 Uiso 0.341(13) 1 calc PR C 3
H34B H 1.3194 0.0290 0.6597 0.185 Uiso 0.341(13) 1 calc PR C 3
H34C H 1.2057 0.0809 0.6619 0.185 Uiso 0.341(13) 1 calc PR C 3
C345 C 1.1863(16) 0.0230(8) 0.7669(7) 0.106(5) Uani 0.341(13) 1 d PDU C 3
H34D H 1.1673 0.0653 0.7589 0.127 Uiso 0.341(13) 1 calc PR C 3
H34E H 1.2738 0.0106 0.7707 0.127 Uiso 0.341(13) 1 calc PR C 3
H34F H 1.1342 0.0066 0.8021 0.127 Uiso 0.341(13) 1 calc PR C 3
C346 C 1.2053(18) -0.0640(6) 0.7293(9) 0.1193(17) Uani 0.341(13) 1 d PDU C 3
H34G H 1.1476 -0.0836 0.7604 0.143 Uiso 0.341(13) 1 calc PR C 3
H34H H 1.2880 -0.0726 0.7396 0.143 Uiso 0.341(13) 1 calc PR C 3
H34I H 1.2086 -0.0777 0.6953 0.143 Uiso 0.341(13) 1 calc PR C 3
C34A C 1.1590(7) -0.0136(4) 0.7085(4) 0.087(3) Uani 0.659(13) 1 d PDU C 4
C34B C 1.2405(10) 0.0277(4) 0.6649(6) 0.104(4) Uani 0.659(13) 1 d PDU C 4
H34J H 1.2300 0.0284 0.6267 0.125 Uiso 0.659(13) 1 calc PR C 4
H34K H 1.3276 0.0142 0.6690 0.125 Uiso 0.659(13) 1 calc PR C 4
H34L H 1.2154 0.0666 0.6716 0.125 Uiso 0.659(13) 1 calc PR C 4
C34C C 1.1935(8) -0.0265(7) 0.7677(4) 0.148(6) Uani 0.659(13) 1 d PDU C 4
H34M H 1.1978 0.0097 0.7767 0.178 Uiso 0.659(13) 1 calc PR C 4
H34N H 1.2742 -0.0515 0.7684 0.178 Uiso 0.659(13) 1 calc PR C 4
H34O H 1.1304 -0.0460 0.7957 0.178 Uiso 0.659(13) 1 calc PR C 4
C34D C 1.1874(9) -0.0702(3) 0.6882(7) 0.141(5) Uani 0.659(13) 1 d PDU C 4
H34P H 1.1318 -0.0968 0.7120 0.169 Uiso 0.659(13) 1 calc PR C 4
H34Q H 1.2735 -0.0880 0.6908 0.169 Uiso 0.659(13) 1 calc PR C 4
H34R H 1.1749 -0.0617 0.6488 0.169 Uiso 0.659(13) 1 calc PR C 4
C351 C 1.0503(3) 0.15987(14) 0.66530(16) 0.0629(9) Uani 1 1 d . . .
C352 C 1.1027(3) 0.18933(16) 0.68095(17) 0.0709(9) Uani 1 1 d D D .
C353 C 1.1713(4) 0.22501(18) 0.7010(2) 0.0841(11) Uani 1 1 d D . .
C354 C 1.3026(5) 0.2191(4) 0.6683(4) 0.146(4) Uani 0.797(8) 1 d PDU D 5
H35A H 1.3436 0.1790 0.6789 0.175 Uiso 0.797(8) 1 calc PR D 5
H35B H 1.3488 0.2446 0.6772 0.175 Uiso 0.797(8) 1 calc PR D 5
H35C H 1.3001 0.2297 0.6276 0.175 Uiso 0.797(8) 1 calc PR D 5
C355 C 1.1132(8) 0.2915(2) 0.6824(3) 0.130(2) Uani 0.797(8) 1 d PDU D 5
H35D H 1.1118 0.3019 0.6417 0.155 Uiso 0.797(8) 1 calc PR D 5
H35E H 1.1636 0.3155 0.6911 0.155 Uiso 0.797(8) 1 calc PR D 5
H35F H 1.0285 0.2980 0.7030 0.155 Uiso 0.797(8) 1 calc PR D 5
C356 C 1.1491(9) 0.2073(3) 0.7644(3) 0.130(2) Uani 0.797(8) 1 d PDU D 5
H35G H 1.0604 0.2070 0.7783 0.155 Uiso 0.797(8) 1 calc PR D 5
H35H H 1.1772 0.2348 0.7795 0.155 Uiso 0.797(8) 1 calc PR D 5
H35I H 1.1952 0.1686 0.7768 0.155 Uiso 0.797(8) 1 calc PR D 5
C35A C 1.2777(19) 0.1784(9) 0.7325(11) 0.111(9) Uiso 0.203(8) 1 d PDU D 6
H35J H 1.2399 0.1465 0.7589 0.134 Uiso 0.203(8) 1 calc PR D 6
H35K H 1.3152 0.1975 0.7533 0.134 Uiso 0.203(8) 1 calc PR D 6
H35L H 1.3418 0.1634 0.7041 0.134 Uiso 0.203(8) 1 calc PR D 6
C35B C 1.239(3) 0.2676(14) 0.6573(12) 0.208(18) Uiso 0.203(8) 1 d PDU D 6
H35M H 1.2221 0.3045 0.6685 0.249 Uiso 0.203(8) 1 calc PR D 6
H35N H 1.2121 0.2733 0.6210 0.249 Uiso 0.203(8) 1 calc PR D 6
H35O H 1.3285 0.2532 0.6535 0.249 Uiso 0.203(8) 1 calc PR D 6
C35C C 1.081(2) 0.2436(12) 0.7518(10) 0.125(10) Uiso 0.203(8) 1 d PDU D 6
H35P H 1.1021 0.2784 0.7575 0.150 Uiso 0.203(8) 1 calc PR D 6
H35Q H 1.0874 0.2124 0.7859 0.150 Uiso 0.203(8) 1 calc PR D 6
H35R H 0.9959 0.2516 0.7441 0.150 Uiso 0.203(8) 1 calc PR D 6
C361 C 0.7033(4) 0.07289(17) 0.80092(18) 0.0789(10) Uani 1 1 d . . .
C362 C 0.5655(5) 0.0714(3) 0.8272(3) 0.163(3) Uani 1 1 d . . .
H36A H 0.5498 0.0801 0.8646 0.195 Uiso 1 1 calc R . .
H36B H 0.5460 0.0330 0.8310 0.195 Uiso 1 1 calc R . .
H36C H 0.5133 0.1003 0.8027 0.195 Uiso 1 1 calc R . .
C363 C 0.7323(7) 0.1340(2) 0.7930(2) 0.141(2) Uani 1 1 d . . .
H36D H 0.6918 0.1607 0.7626 0.169 Uiso 1 1 calc R . .
H36E H 0.8220 0.1334 0.7831 0.169 Uiso 1 1 calc R . .
H36F H 0.7014 0.1469 0.8283 0.169 Uiso 1 1 calc R . .
C364 C 0.7812(6) 0.0318(3) 0.8454(2) 0.138(2) Uani 1 1 d . . .
H36G H 0.8695 0.0295 0.8293 0.166 Uiso 1 1 calc R . .
H36H H 0.7580 -0.0068 0.8552 0.166 Uiso 1 1 calc R . .
H36I H 0.7650 0.0469 0.8794 0.166 Uiso 1 1 calc R . .
C371 C 0.7075(3) -0.03042(15) 0.72474(19) 0.0754(10) Uani 1 1 d . . .
C372 C 0.7721(6) -0.0466(2) 0.6678(3) 0.130(2) Uani 1 1 d . . .
H37A H 0.8621 -0.0503 0.6645 0.155 Uiso 1 1 calc R . .
H37B H 0.7439 -0.0163 0.6362 0.155 Uiso 1 1 calc R . .
H37C H 0.7507 -0.0834 0.6668 0.155 Uiso 1 1 calc R . .
C373 C 0.7479(4) -0.08044(16) 0.7735(2) 0.1066(16) Uani 1 1 d . . .
H37D H 0.7123 -0.0701 0.8097 0.128 Uiso 1 1 calc R . .
H37E H 0.8385 -0.0876 0.7693 0.128 Uiso 1 1 calc R . .
H37F H 0.7186 -0.1153 0.7724 0.128 Uiso 1 1 calc R . .
C374 C 0.5642(4) -0.0256(2) 0.7300(3) 0.1210(19) Uani 1 1 d . . .
H37G H 0.5448 -0.0615 0.7257 0.145 Uiso 1 1 calc R . .
H37H H 0.5343 0.0067 0.7004 0.145 Uiso 1 1 calc R . .
H37I H 0.5236 -0.0190 0.7672 0.145 Uiso 1 1 calc R . .

loop_
_atom_site_aniso_label
_atom_site_aniso_U_11
_atom_site_aniso_U_22
_atom_site_aniso_U_33
_atom_site_aniso_U_23
_atom_site_aniso_U_13
_atom_site_aniso_U_12
P11 0.0340(3) 0.0466(4) 0.0499(5) -0.0168(3) -0.0033(3) -0.0086(3)
P12 0.0390(3) 0.0539(4) 0.0487(5) -0.0157(3) -0.0079(3) -0.0130(3)
Al1 0.0348(4) 0.0495(4) 0.0387(5) -0.0104(3) -0.0035(3) -0.0128(3)
C111 0.0361(12) 0.0536(15) 0.051(2) -0.0240(13) -0.0003(11) -0.0094(11)
C112 0.0469(15) 0.0589(17) 0.059(2) -0.0106(15) 0.0054(14) -0.0069(13)
C113 0.0627(19) 0.0645(19) 0.064(3) 0.0012(17) -0.0048(17) -0.0095(15)
C114 0.072(2) 0.076(2) 0.068(3) 0.0018(18) 0.0047(18) -0.0163(18)
C115 0.077(2) 0.091(3) 0.058(3) -0.015(2) 0.0226(18) -0.008(2)
C116 0.0586(18) 0.0668(19) 0.062(3) -0.0197(17) 0.0054(16) 0.0002(15)
C121 0.0540(16) 0.0536(16) 0.057(2) -0.0226(14) -0.0209(15) -0.0081(12)
C122 0.076(2) 0.0621(18) 0.050(2) -0.0112(15) -0.0184(17) -0.0173(15)
C123 0.128(4) 0.078(2) 0.054(3) -0.0098(19) -0.034(2) -0.025(2)
C124 0.150(4) 0.065(2) 0.095(4) -0.018(2) -0.083(4) 0.004(3)
C125 0.101(3) 0.096(3) 0.104(4) -0.048(3) -0.067(3) 0.024(2)
C126 0.065(2) 0.090(2) 0.072(3) -0.040(2) -0.0299(18) 0.0077(17)
C131 0.0433(13) 0.0442(14) 0.0452(19) -0.0106(12) -0.0085(12) -0.0100(11)
C132 0.0464(14) 0.0495(15) 0.064(2) -0.0184(14) -0.0082(13) -0.0105(12)
C133 0.0588(17) 0.0504(16) 0.074(3) -0.0250(15) -0.0089(16) -0.0148(13)
C134 0.072(2) 0.071(2) 0.089(3) -0.0401(19) -0.0107(19) -0.0208(16)
C135 0.076(2) 0.065(2) 0.147(4) -0.057(2) -0.020(2) -0.0017(17)
C136 0.142(4) 0.065(2) 0.090(4) -0.010(2) -0.021(3) -0.050(2)
C141 0.0348(12) 0.0512(14) 0.0462(19) -0.0137(12) -0.0052(11) -0.0107(10)
C142 0.0369(13) 0.0683(18) 0.056(2) -0.0249(15) -0.0036(12) -0.0143(12)
C143 0.0439(15) 0.081(2) 0.067(3) -0.0368(17) -0.0020(14) -0.0233(14)
C144 0.0516(16) 0.089(2) 0.077(3) -0.0340(19) 0.0004(16) -0.0299(15)
C145 0.072(3) 0.243(6) 0.081(4) -0.017(4) -0.024(2) -0.075(3)
C146 0.084(3) 0.125(4) 0.254(7) -0.126(5) 0.043(4) -0.055(3)
C151 0.0433(14) 0.0565(16) 0.056(2) -0.0177(14) -0.0055(13) -0.0119(12)
C152 0.0455(15) 0.0648(18) 0.062(2) -0.0174(15) -0.0120(14) -0.0115(13)
C153 0.0593(19) 0.074(2) 0.082(3) -0.0108(19) -0.0231(19) 0.0059(16)
C154 0.055(8) 0.083(10) 0.061(12) -0.005(8) -0.026(7) -0.002(7)
C155 0.0516(16) 0.089(2) 0.077(3) -0.0340(19) 0.0004(16) -0.0299(15)
C156 0.063(13) 0.090(14) 0.060(14) -0.045(11) -0.021(9) 0.032(10)
C15A 0.187(10) 0.183(10) 0.104(8) -0.053(6) -0.079(7) 0.086(8)
C15B 0.112(4) 0.065(3) 0.106(6) 0.003(3) -0.023(4) 0.013(3)
C15C 0.059(5) 0.128(8) 0.259(17) -0.013(8) -0.029(7) -0.016(5)
C161 0.0421(13) 0.0574(16) 0.042(2) -0.0157(13) -0.0008(12) -0.0075(11)
C162 0.0648(19) 0.0596(18) 0.062(3) -0.0106(16) -0.0025(16) 0.0043(15)
C163 0.0434(15) 0.090(2) 0.072(3) -0.0345(19) -0.0045(15) -0.0049(15)
C164 0.0578(17) 0.0704(19) 0.064(3) -0.0291(17) -0.0068(15) -0.0053(14)
C171 0.0619(17) 0.0608(18) 0.045(2) -0.0043(14) -0.0091(14) -0.0192(14)
C172 0.112(3) 0.079(2) 0.055(3) -0.0029(18) -0.031(2) -0.022(2)
C173 0.122(3) 0.063(2) 0.069(3) 0.0028(18) -0.026(2) 0.000(2)
C174 0.093(3) 0.109(3) 0.078(3) 0.024(2) -0.017(2) -0.057(2)
P21 0.0364(3) 0.0420(3) 0.0420(5) -0.0080(3) -0.0054(3) -0.0098(3)
P22 0.0363(3) 0.0511(4) 0.0586(6) -0.0164(3) -0.0061(3) -0.0024(3)
Al2 0.0323(4) 0.0530(4) 0.0434(6) -0.0138(4) -0.0072(3) -0.0052(3)
C211 0.0405(13) 0.0479(14) 0.044(2) -0.0122(12) -0.0034(11) -0.0088(11)
C212 0.076(2) 0.0524(16) 0.050(2) -0.0083(14) -0.0190(16) -0.0185(14)
C213 0.105(3) 0.073(2) 0.055(3) -0.0128(18) -0.030(2) -0.0238(19)
C214 0.092(2) 0.072(2) 0.041(2) -0.0019(16) -0.0176(18) -0.0090(18)
C215 0.088(2) 0.0546(18) 0.051(3) 0.0002(15) -0.0101(18) -0.0175(16)
C216 0.0706(19) 0.0531(16) 0.049(2) -0.0098(14) -0.0086(15) -0.0188(14)
C221 0.0459(15) 0.0591(17) 0.063(2) -0.0283(15) 0.0019(14) -0.0096(12)
C222 0.073(2) 0.108(3) 0.057(3) -0.025(2) 0.0027(18) -0.045(2)
C223 0.123(4) 0.149(4) 0.057(3) -0.021(3) -0.006(2) -0.076(3)
C224 0.127(4) 0.170(5) 0.071(4) -0.038(3) 0.029(3) -0.104(4)
C225 0.074(3) 0.148(4) 0.100(4) -0.040(3) 0.018(3) -0.058(3)
C226 0.0479(17) 0.099(3) 0.082(3) -0.020(2) -0.0006(17) -0.0235(17)
C231 0.0463(14) 0.0413(14) 0.046(2) -0.0092(12) -0.0038(12) -0.0085(11)
C232 0.0522(16) 0.0480(15) 0.066(2) -0.0135(14) -0.0100(14) -0.0073(12)
C233 0.0669(19) 0.0453(16) 0.086(3) -0.0220(17) -0.0098(18) 0.0002(14)
C234 0.070(2) 0.071(2) 0.115(4) -0.037(2) -0.003(2) 0.0099(17)
C235 0.121(3) 0.057(2) 0.109(4) -0.002(2) -0.018(3) 0.014(2)
C236 0.108(3) 0.071(2) 0.186(6) -0.070(3) -0.029(3) 0.005(2)
C241 0.0337(12) 0.0459(13) 0.0398(18) -0.0089(11) -0.0065(11) -0.0071(10)
C242 0.0375(13) 0.0510(15) 0.048(2) -0.0145(12) -0.0079(12) -0.0080(11)
C243 0.0352(13) 0.0627(17) 0.064(2) -0.0231(15) -0.0107(13) 0.0039(12)
C244 0.0407(15) 0.085(2) 0.087(3) -0.031(2) -0.0229(16) 0.0044(14)
C245 0.112(4) 0.065(2) 0.265(8) -0.046(3) -0.110(4) 0.025(2)
C246 0.0398(18) 0.257(6) 0.074(4) -0.044(4) -0.0001(18) -0.009(3)
C251 0.0462(14) 0.0527(15) 0.045(2) -0.0093(13) -0.0046(12) -0.0096(12)
C252 0.0457(14) 0.0477(15) 0.052(2) -0.0067(13) -0.0028(13) -0.0113(12)
C253 0.0591(18) 0.0575(18) 0.084(3) -0.0003(17) 0.0047(17) -0.0249(15)
C254 0.070(3) 0.122(4) 0.154(6) 0.011(3) 0.030(3) -0.026(2)
C255 0.118(4) 0.121(4) 0.227(8) 0.103(5) -0.032(4) -0.041(3)
C256 0.254(8) 0.232(7) 0.173(7) -0.084(6) 0.043(6) -0.199(7)
C261 0.0403(14) 0.0602(17) 0.071(3) -0.0285(16) -0.0083(14) -0.0094(12)
C262 0.092(3) 0.0565(19) 0.094(3) -0.0094(19) -0.021(2) -0.0261(17)
C263 0.066(2) 0.095(3) 0.130(4) -0.071(3) -0.002(2) -0.0183(19)
C264 0.0459(17) 0.088(2) 0.129(4) -0.038(2) -0.0182(19) -0.0163(16)
C271 0.0552(17) 0.086(2) 0.048(2) -0.0102(17) -0.0122(15) -0.0055(16)
C272 0.070(2) 0.120(3) 0.064(3) -0.008(2) -0.028(2) 0.013(2)
C273 0.069(2) 0.154(4) 0.045(3) -0.006(2) -0.0008(18) 0.006(2)
C274 0.153(4) 0.110(3) 0.069(4) 0.024(3) -0.021(3) -0.055(3)
P31 0.0476(4) 0.0465(4) 0.0638(6) -0.0066(4) -0.0046(4) -0.0150(3)
P32 0.0506(4) 0.0616(5) 0.0701(7) -0.0038(4) -0.0141(4) -0.0118(3)
Al3 0.0481(4) 0.0510(5) 0.0572(7) -0.0047(4) -0.0085(4) -0.0120(4)
C311 0.0634(18) 0.0532(17) 0.074(3) -0.0108(16) -0.0087(16) -0.0201(14)
C312 0.098(3) 0.074(2) 0.070(3) -0.0141(19) 0.010(2) -0.031(2)
C313 0.138(4) 0.114(4) 0.080(4) -0.021(3) 0.022(3) -0.052(3)
C314 0.158(5) 0.140(5) 0.116(5) -0.067(4) 0.039(4) -0.057(4)
C315 0.179(6) 0.140(4) 0.112(5) -0.077(4) 0.045(4) -0.075(4)
C316 0.114(3) 0.092(3) 0.114(5) -0.040(3) 0.012(3) -0.042(3)
C321 0.079(2) 0.079(2) 0.067(3) 0.0029(18) -0.022(2) -0.0320(18)
C322 0.113(3) 0.140(4) 0.091(4) -0.001(3) -0.035(3) -0.069(3)
C323 0.193(6) 0.233(7) 0.100(5) -0.006(5) -0.054(5) -0.144(6)
C324 0.215(7) 0.210(7) 0.093(6) -0.017(4) -0.048(5) -0.130(6)
C325 0.171(5) 0.166(5) 0.080(4) -0.015(3) -0.028(4) -0.083(4)
C326 0.109(3) 0.101(3) 0.079(4) -0.010(2) -0.024(3) -0.045(2)
C331 0.0537(16) 0.0519(16) 0.063(2) -0.0132(14) -0.0135(15) -0.0059(13)
C332 0.0672(19) 0.0506(17) 0.077(3) -0.0090(16) -0.0185(17) -0.0113(14)
C333 0.077(2) 0.0456(16) 0.077(3) -0.0084(16) -0.0228(19) -0.0030(14)
C334 0.089(3) 0.081(2) 0.115(4) 0.002(2) -0.049(3) -0.005(2)
C335 0.113(3) 0.054(2) 0.194(6) 0.014(3) -0.062(4) -0.016(2)
C336 0.142(4) 0.082(3) 0.120(5) -0.032(3) -0.031(3) 0.034(3)
C341 0.0482(16) 0.0473(16) 0.076(3) -0.0031(15) -0.0079(15) -0.0078(12)
C342 0.0526(18) 0.065(2) 0.104(3) 0.0071(19) -0.0120(18) -0.0099(15)
C343 0.058(8) 0.055(7) 0.113(11) -0.004(7) 0.001(7) -0.013(6)
C344 0.048(10) 0.254(19) 0.128(13) 0.020(16) 0.017(11) -0.067(13)
C345 0.091(9) 0.100(10) 0.125(12) -0.015(8) -0.044(8) 0.003(9)
C346 0.142(4) 0.082(3) 0.120(5) -0.032(3) -0.031(3) 0.034(3)
C34A 0.050(4) 0.065(5) 0.123(7) 0.011(4) -0.017(4) 0.003(3)
C34B 0.055(5) 0.069(4) 0.151(8) 0.022(5) -0.017(5) 0.010(3)
C34C 0.071(5) 0.228(15) 0.119(7) 0.011(7) -0.032(5) -0.016(7)
C34D 0.093(5) 0.089(4) 0.221(13) -0.036(6) -0.019(6) 0.023(4)
C351 0.0585(18) 0.0608(18) 0.068(3) -0.0047(16) -0.0123(16) -0.0183(14)
C352 0.064(2) 0.084(2) 0.070(3) -0.0225(19) -0.0041(17) -0.0236(17)
C353 0.087(3) 0.102(3) 0.081(3) -0.037(2) -0.017(2) -0.032(2)
C354 0.080(4) 0.149(6) 0.230(10) -0.062(6) -0.034(5) -0.036(4)
C355 0.199(6) 0.102(3) 0.112(5) -0.032(3) -0.041(4) -0.051(4)
C356 0.199(6) 0.102(3) 0.112(5) -0.032(3) -0.041(4) -0.051(4)
C361 0.088(3) 0.083(2) 0.063(3) -0.0090(19) -0.011(2) -0.0180(19)
C362 0.117(4) 0.253(8) 0.135(6) -0.112(6) 0.049(4) -0.052(5)
C363 0.239(7) 0.113(4) 0.091(5) -0.048(3) -0.015(4) -0.058(4)
C364 0.190(6) 0.149(5) 0.072(4) -0.022(3) -0.047(4) 0.002(4)
C371 0.077(2) 0.063(2) 0.088(3) -0.0112(19) -0.007(2) -0.0296(17)
C372 0.184(5) 0.090(3) 0.130(5) -0.048(3) 0.009(4) -0.065(3)
C373 0.112(3) 0.061(2) 0.138(5) 0.012(2) -0.029(3) -0.031(2)
C374 0.094(3) 0.104(3) 0.172(6) -0.003(3) -0.037(3) -0.056(3)

loop_
_atom_type_symbol
_atom_type_description
_atom_type_scat_dispersion_real
_atom_type_scat_dispersion_imag
_atom_type_scat_source
C C 0.0033 0.0016 'International Tables Vol C Tables 4.2.6.8 and 6.1.1.4'
H H 0.0000 0.0000 'International Tables Vol C Tables 4.2.6.8 and 6.1.1.4'
Al Al 0.0645 0.0514 'International Tables Vol C Tables 4.2.6.8 and 6.1.1.4'
P P 0.1023 0.0942 'International Tables Vol C Tables 4.2.6.8 and 6.1.1.4'

loop_
_geom_angle_atom_site_label_1
_geom_angle_atom_site_label_2
_geom_angle_atom_site_label_3
_geom_angle
C151 P11 C141 114.01(14)
C151 P11 C111 107.26(13)
C141 P11 C111 111.75(12)
C151 P11 C131 106.65(12)
C141 P11 C131 108.36(12)
C111 P11 C131 108.58(13)
C121 P12 C131 103.53(14)
C121 P12 Al1 114.05(9)
C131 P12 Al1 96.09(9)
C161 Al1 C171 117.93(13)
C161 Al1 C141 111.68(11)
C171 Al1 C141 107.76(12)
C161 Al1 P12 116.48(9)
C171 Al1 P12 104.69(10)
C141 Al1 P12 95.77(9)
C116 C111 C112 118.5(3)
C116 C111 P11 122.1(2)
C112 C111 P11 119.4(2)
C113 C112 C111 120.8(3)
C113 C112 H112 119.6
C111 C112 H112 119.6
C114 C113 C112 119.7(3)
C114 C113 H113 120.2
C112 C113 H113 120.2
C115 C114 C113 120.6(3)
C115 C114 H114 119.7
C113 C114 H114 119.7
C114 C115 C116 120.5(3)
C114 C115 H115 119.8
C116 C115 H115 119.8
C111 C116 C115 120.0(3)
C111 C116 H116 120.0
C115 C116 H116 120.0
C122 C121 C126 117.4(3)
C122 C121 P12 125.3(2)
C126 C121 P12 117.0(3)
C121 C122 C123 121.3(4)
C121 C122 H122 119.4
C123 C122 H122 119.4
C122 C123 C124 119.8(4)
C122 C123 H123 120.1
C124 C123 H123 120.1
C125 C124 C123 119.6(4)
C125 C124 H124 120.2
C123 C124 H124 120.2
C124 C125 C126 120.7(4)
C124 C125 H125 119.7
C126 C125 H125 119.7
C125 C126 C121 121.3(4)
C125 C126 H126 119.4
C121 C126 H126 119.4
C132 C131 P11 115.12(19)
C132 C131 P12 127.2(2)
P11 C131 P12 117.51(14)
C131 C132 C133 130.3(3)
C131 C132 H132 114.9
C133 C132 H132 114.9
C135 C133 C136 110.9(3)
C135 C133 C134 107.6(3)
C136 C133 C134 109.4(3)
C135 C133 C132 107.6(2)
C136 C133 C132 108.5(3)
C134 C133 C132 112.9(2)
C133 C134 H13A 109.5
C133 C134 H13B 109.5
H13A C134 H13B 109.5
C133 C134 H13C 109.5
H13A C134 H13C 109.5
H13B C134 H13C 109.5
C133 C135 H13D 109.5
C133 C135 H13E 109.5
H13D C135 H13E 109.5
C133 C135 H13F 109.5
H13D C135 H13F 109.5
H13E C135 H13F 109.5
C133 C136 H13G 109.5
C133 C136 H13H 109.5
H13G C136 H13H 109.5
C133 C136 H13I 109.5
H13G C136 H13I 109.5
H13H C136 H13I 109.5
C142 C141 P11 128.2(2)
C142 C141 Al1 117.1(2)
P11 C141 Al1 114.71(13)
C141 C142 C143 138.0(3)
C141 C142 H142 111.0
C143 C142 H142 111.0
C144 C143 C146 108.5(3)
C144 C143 C142 116.7(3)
C146 C143 C142 107.1(3)
C144 C143 C145 109.6(3)
C146 C143 C145 109.3(4)
C142 C143 C145 105.4(3)
C143 C144 H14A 109.5
C143 C144 H14B 109.5
H14A C144 H14B 109.5
C143 C144 H14C 109.5
H14A C144 H14C 109.5
H14B C144 H14C 109.5
C143 C145 H14D 109.5
C143 C145 H14E 109.5
H14D C145 H14E 109.5
C143 C145 H14F 109.5
H14D C145 H14F 109.5
H14E C145 H14F 109.5
C143 C146 H14G 109.5
C143 C146 H14H 109.5
H14G C146 H14H 109.5
C143 C146 H14I 109.5
H14G C146 H14I 109.5
H14H C146 H14I 109.5
C152 C151 P11 171.9(3)
C151 C152 C153 178.3(4)
C155 C153 C15A 65.1(7)
C155 C153 C156 124.3(11)
C15A C153 C156 129.4(10)
C155 C153 C15C 136.2(8)
C15A C153 C15C 118.3(7)
C156 C153 C15C 17.1(12)
C155 C153 C152 109.7(6)
C15A C153 C152 110.0(4)
C156 C153 C152 110.8(10)
C15C C153 C152 108.9(6)
C155 C153 C15B 43.9(6)
C15A C153 C15B 107.4(5)
C156 C153 C15B 88.5(10)
C15C C153 C15B 105.2(6)
C152 C153 C15B 106.3(3)
C155 C153 C154 108.2(9)
C15A C153 C154 43.7(6)
C156 C153 C154 98.6(10)
C15C C153 C154 82.4(8)
C152 C153 C154 102.5(6)
C15B C153 C154 145.6(6)
C153 C154 H15A 109.5
C153 C154 H15B 109.5
C153 C154 H15C 109.5
C153 C155 H15D 109.5
C153 C155 H15E 109.5
H15D C155 H15E 109.5
C153 C155 H15F 109.5
H15D C155 H15F 109.5
H15E C155 H15F 109.5
C153 C156 H15G 109.5
C153 C156 H15H 109.5
C153 C156 H15I 109.5
C153 C15A H15J 109.5
C153 C15A H15K 109.5
H15J C15A H15K 109.5
C153 C15A H15L 109.5
H15J C15A H15L 109.5
H15K C15A H15L 109.5
C153 C15B H15M 109.5
C153 C15B H15N 109.5
H15M C15B H15N 109.5
C153 C15B H15O 109.5
H15M C15B H15O 109.5
H15N C15B H15O 109.5
C153 C15C H15P 109.5
C153 C15C H15Q 109.5
H15P C15C H15Q 109.5
C153 C15C H15R 109.5
H15P C15C H15R 109.5
H15Q C15C H15R 109.5
C162 C161 C164 108.0(3)
C162 C161 C163 108.3(3)
C164 C161 C163 106.0(2)
C162 C161 Al1 110.77(19)
C164 C161 Al1 113.5(2)
C163 C161 Al1 109.9(2)
C161 C162 H16A 109.5
C161 C162 H16B 109.5
H16A C162 H16B 109.5
C161 C162 H16C 109.5
H16A C162 H16C 109.5
H16B C162 H16C 109.5
C161 C163 H16D 109.5
C161 C163 H16E 109.5
H16D C163 H16E 109.5
C161 C163 H16F 109.5
H16D C163 H16F 109.5
H16E C163 H16F 109.5
C161 C164 H16G 109.5
C161 C164 H16H 109.5
H16G C164 H16H 109.5
C161 C164 H16I 109.5
H16G C164 H16I 109.5
H16H C164 H16I 109.5
C174 C171 C173 108.8(3)
C174 C171 C172 107.8(3)
C173 C171 C172 107.5(3)
C174 C171 Al1 112.1(2)
C173 C171 Al1 109.7(2)
C172 C171 Al1 110.9(2)
C171 C172 H17A 109.5
C171 C172 H17B 109.5
H17A C172 H17B 109.5
C171 C172 H17C 109.5
H17A C172 H17C 109.5
H17B C172 H17C 109.5
C171 C173 H17D 109.5
C171 C173 H17E 109.5
H17D C173 H17E 109.5
C171 C173 H17F 109.5
H17D C173 H17F 109.5
H17E C173 H17F 109.5
C171 C174 H17G 109.5
C171 C174 H17H 109.5
H17G C174 H17H 109.5
C171 C174 H17I 109.5
H17G C174 H17I 109.5
H17H C174 H17I 109.5
C251 P21 C241 113.59(13)
C251 P21 C211 106.05(13)
C241 P21 C211 113.73(12)
C251 P21 C231 105.95(12)
C241 P21 C231 108.40(12)
C211 P21 C231 108.77(13)
C221 P22 C231 104.10(14)
C221 P22 Al2 109.01(9)
C231 P22 Al2 96.04(9)
C271 Al2 C261 119.00(15)
C271 Al2 C241 106.31(12)
C261 Al2 C241 111.63(11)
C271 Al2 P22 105.63(11)
C261 Al2 P22 114.99(9)
C241 Al2 P22 96.69(8)
C212 C211 C216 118.9(3)
C212 C211 P21 120.5(2)
C216 C211 P21 120.6(2)
C211 C212 C213 119.9(3)
C211 C212 H212 120.0
C213 C212 H212 120.0
C214 C213 C212 120.8(3)
C214 C213 H213 119.6
C212 C213 H213 119.6
C215 C214 C213 119.6(3)
C215 C214 H214 120.2
C213 C214 H214 120.2
C214 C215 C216 120.7(3)
C214 C215 H215 119.6
C216 C215 H215 119.6
C215 C216 C211 120.1(3)
C215 C216 H216 120.0
C211 C216 H216 120.0
C222 C221 C226 117.6(3)
C222 C221 P22 125.9(2)
C226 C221 P22 116.5(3)
C221 C222 C223 121.1(3)
C221 C222 H222 119.4
C223 C222 H222 119.4
C224 C223 C222 120.5(4)
C224 C223 H223 119.8
C222 C223 H223 119.8
C225 C224 C223 118.9(4)
C225 C224 H224 120.6
C223 C224 H224 120.6
C224 C225 C226 121.2(4)
C224 C225 H225 119.4
C226 C225 H225 119.4
C225 C226 C221 120.7(4)
C225 C226 H226 119.6
C221 C226 H226 119.6
C232 C231 P21 114.4(2)
C232 C231 P22 125.2(2)
P21 C231 P22 120.10(14)
C231 C232 C233 132.5(3)
C231 C232 H232 113.7
C233 C232 H232 113.7
C232 C233 C236 107.5(3)
C232 C233 C234 113.5(3)
C236 C233 C234 108.2(4)
C232 C233 C235 107.2(3)
C236 C233 C235 111.0(3)
C234 C233 C235 109.5(3)
C233 C234 H23A 109.5
C233 C234 H23B 109.5
H23A C234 H23B 109.5
C233 C234 H23C 109.5
H23A C234 H23C 109.5
H23B C234 H23C 109.5
C233 C235 H23D 109.5
C233 C235 H23E 109.5
H23D C235 H23E 109.5
C233 C235 H23F 109.5
H23D C235 H23F 109.5
H23E C235 H23F 109.5
C233 C236 H23G 109.5
C233 C236 H23H 109.5
H23G C236 H23H 109.5
C233 C236 H23I 109.5
H23G C236 H23I 109.5
H23H C236 H23I 109.5
C242 C241 P21 128.56(19)
C242 C241 Al2 116.1(2)
P21 C241 Al2 115.05(12)
C241 C242 C243 137.7(3)
C241 C242 H242 111.1
C243 C242 H242 111.1
C245 C243 C244 108.0(3)
C245 C243 C242 107.1(3)
C244 C243 C242 116.9(2)
C245 C243 C246 111.0(4)
C244 C243 C246 108.5(3)
C242 C243 C246 105.3(3)
C243 C244 H24A 109.5
C243 C244 H24B 109.5
H24A C244 H24B 109.5
C243 C244 H24C 109.5
H24A C244 H24C 109.5
H24B C244 H24C 109.5
C243 C245 H24D 109.5
C243 C245 H24E 109.5
H24D C245 H24E 109.5
C243 C245 H24F 109.5
H24D C245 H24F 109.5
H24E C245 H24F 109.5
C243 C246 H24G 109.5
C243 C246 H24H 109.5
H24G C246 H24H 109.5
C243 C246 H24I 109.5
H24G C246 H24I 109.5
H24H C246 H24I 109.5
C252 C251 P21 175.3(3)
C251 C252 C253 179.0(4)
C252 C253 C255 107.8(3)
C252 C253 C254 109.8(3)
C255 C253 C254 111.2(4)
C252 C253 C256 108.4(3)
C255 C253 C256 111.5(5)
C254 C253 C256 108.0(4)
C253 C254 H25A 109.5
C253 C254 H25B 109.5
H25A C254 H25B 109.5
C253 C254 H25C 109.5
H25A C254 H25C 109.5
H25B C254 H25C 109.5
C253 C255 H25D 109.5
C253 C255 H25E 109.5
H25D C255 H25E 109.5
C253 C255 H25F 109.5
H25D C255 H25F 109.5
H25E C255 H25F 109.5
C253 C256 H25G 109.5
C253 C256 H25H 109.5
H25G C256 H25H 109.5
C253 C256 H25I 109.5
H25G C256 H25I 109.5
H25H C256 H25I 109.5
C263 C261 C262 107.9(3)
C263 C261 C264 107.1(3)
C262 C261 C264 107.4(3)
C263 C261 Al2 113.5(2)
C262 C261 Al2 110.4(2)
C264 C261 Al2 110.4(2)
C261 C262 H26A 109.5
C261 C262 H26B 109.5
H26A C262 H26B 109.5
C261 C262 H26C 109.5
H26A C262 H26C 109.5
H26B C262 H26C 109.5
C261 C263 H26D 109.5
C261 C263 H26E 109.5
H26D C263 H26E 109.5
C261 C263 H26F 109.5
H26D C263 H26F 109.5
H26E C263 H26F 109.5
C261 C264 H26G 109.5
C261 C264 H26H 109.5
H26G C264 H26H 109.5
C261 C264 H26I 109.5
H26G C264 H26I 109.5
H26H C264 H26I 109.5
C274 C271 C272 107.2(3)
C274 C271 C273 108.0(4)
C272 C271 C273 107.6(3)
C274 C271 Al2 110.3(3)
C272 C271 Al2 111.7(3)
C273 C271 Al2 111.8(2)
C271 C272 H27A 109.5
C271 C272 H27B 109.5
H27A C272 H27B 109.5
C271 C272 H27C 109.5
H27A C272 H27C 109.5
H27B C272 H27C 109.5
C271 C273 H27D 109.5
C271 C273 H27E 109.5
H27D C273 H27E 109.5
C271 C273 H27F 109.5
H27D C273 H27F 109.5
H27E C273 H27F 109.5
C271 C274 H27G 109.5
C271 C274 H27H 109.5
H27G C274 H27H 109.5
C271 C274 H27I 109.5
H27G C274 H27I 109.5
H27H C274 H27I 109.5
C351 P31 C341 113.01(16)
C351 P31 C311 105.06(16)
C341 P31 C311 114.29(15)
C351 P31 C331 107.27(15)
C341 P31 C331 107.60(14)
C311 P31 C331 109.39(16)
C321 P32 C331 104.75(16)
C321 P32 Al3 112.37(12)
C331 P32 Al3 95.14(10)
C361 Al3 C371 117.79(17)
C361 Al3 C341 108.48(16)
C371 Al3 C341 111.38(14)
C361 Al3 P32 104.90(12)
C371 Al3 P32 116.03(12)
C341 Al3 P32 95.86(9)
C316 C311 C312 116.9(4)
C316 C311 P31 122.3(3)
C312 C311 P31 120.8(3)
C313 C312 C311 121.6(4)
C313 C312 H312 119.2
C311 C312 H312 119.2
C314 C313 C312 119.2(5)
C314 C313 H313 120.4
C312 C313 H313 120.4
C315 C314 C313 121.9(5)
C315 C314 H314 119.1
C313 C314 H314 119.1
C314 C315 C316 119.5(5)
C314 C315 H315 120.2
C316 C315 H315 120.2
C311 C316 C315 121.0(4)
C311 C316 H316 119.5
C315 C316 H316 119.5
C322 C321 C326 117.2(4)
C322 C321 P32 116.2(3)
C326 C321 P32 126.4(3)
C323 C322 C321 121.8(5)
C323 C322 H322 119.1
C321 C322 H322 119.1
C322 C323 C324 120.7(5)
C322 C323 H323 119.6
C324 C323 H323 119.6
C325 C324 C323 118.4(5)
C325 C324 H324 120.8
C323 C324 H324 120.8
C324 C325 C326 121.0(6)
C324 C325 H325 119.5
C326 C325 H325 119.5
C321 C326 C325 120.9(4)
C321 C326 H326 119.6
C325 C326 H326 119.6
C332 C331 P31 113.4(2)
C332 C331 P32 126.2(2)
P31 C331 P32 120.35(16)
C331 C332 C333 130.9(3)
C331 C332 H332 114.5
C333 C332 H332 114.5
C332 C333 C334 113.8(3)
C332 C333 C336 108.6(3)
C334 C333 C336 109.4(4)
C332 C333 C335 108.0(3)
C334 C333 C335 108.2(3)
C336 C333 C335 108.7(4)
C333 C334 H33A 109.5
C333 C334 H33B 109.5
H33A C334 H33B 109.5
C333 C334 H33C 109.5
H33A C334 H33C 109.5
H33B C334 H33C 109.5
C333 C335 H33D 109.5
C333 C335 H33E 109.5
H33D C335 H33E 109.5
C333 C335 H33F 109.5
H33D C335 H33F 109.5
H33E C335 H33F 109.5
C333 C336 H33G 109.5
C333 C336 H33H 109.5
H33G C336 H33H 109.5
C333 C336 H33I 109.5
H33G C336 H33I 109.5
H33H C336 H33I 109.5
C342 C341 P31 129.0(2)
C342 C341 Al3 116.2(2)
P31 C341 Al3 114.62(15)
C341 C342 C34A 140.7(5)
C341 C342 C343 133.5(6)
C34A C342 C343 18.1(7)
C341 C342 H342 113.3
C34A C342 H342 102.9
C343 C342 H342 113.3
C346 C343 C345 106.9(12)
C346 C343 C342 104.8(11)
C345 C343 C342 112.3(11)
C346 C343 C344 116.5(15)
C345 C343 C344 105.1(14)
C342 C343 C344 111.3(12)
C343 C344 H34A 109.5
C343 C344 H34B 109.5
H34A C344 H34B 109.5
C343 C344 H34C 109.5
H34A C344 H34C 109.5
H34B C344 H34C 109.5
C34C C34A C34D 108.8(7)
C34C C34A C342 105.2(7)
C34D C34A C342 110.6(7)
C34C C34A C34B 111.2(9)
C34D C34A C34B 105.8(8)
C342 C34A C34B 115.3(6)
C352 C351 P31 175.3(3)
C351 C352 C353 178.4(4)
C35B C353 C356 135.8(15)
C35B C353 C352 117.4(15)
C356 C353 C352 106.8(4)
C35B C353 C354 48.7(15)
C356 C353 C354 120.1(5)
C352 C353 C354 106.5(4)
C35B C353 C35C 120.4(16)
C356 C353 C35C 40.9(10)
C352 C353 C35C 104.7(10)
C354 C353 C35C 147.8(11)
C35B C353 C355 57.4(15)
C356 C353 C355 108.2(5)
C352 C353 C355 108.9(4)
C354 C353 C355 106.0(5)
C35C C353 C355 70.6(11)
C35B C353 C35A 105.5(15)
C356 C353 C35A 61.5(9)
C352 C353 C35A 105.0(9)
C354 C353 C35A 62.5(9)
C35C C353 C35A 101.8(13)
C355 C353 C35A 146.1(9)
C353 C354 H35A 109.5
C353 C354 H35B 109.5
C353 C354 H35C 109.5
C353 C355 H35D 109.5
C353 C355 H35E 109.5
C353 C355 H35F 109.5
C353 C356 H35G 109.5
C353 C356 H35H 109.5
C353 C356 H35I 109.5
C353 C35A H35J 109.5
C353 C35A H35K 109.5
H35J C35A H35K 109.5
C353 C35A H35L 109.5
H35J C35A H35L 109.5
H35K C35A H35L 109.5
C353 C35B H35M 109.5
C353 C35B H35N 109.5
H35M C35B H35N 109.5
C353 C35B H35O 109.5
H35M C35B H35O 109.5
H35N C35B H35O 109.5
C353 C35C H35P 109.5
C353 C35C H35Q 109.5
H35P C35C H35Q 109.5
C353 C35C H35R 109.5
H35P C35C H35R 109.5
H35Q C35C H35R 109.5
C363 C361 C362 109.2(5)
C363 C361 C364 106.7(4)
C362 C361 C364 106.8(5)
C363 C361 Al3 110.8(3)
C362 C361 Al3 112.1(3)
C364 C361 Al3 110.9(3)
C361 C362 H36A 109.5
C361 C362 H36B 109.5
H36A C362 H36B 109.5
C361 C362 H36C 109.5
H36A C362 H36C 109.5
H36B C362 H36C 109.5
C361 C363 H36D 109.5
C361 C363 H36E 109.5
H36D C363 H36E 109.5
C361 C363 H36F 109.5
H36D C363 H36F 109.5
H36E C363 H36F 109.5
C361 C364 H36G 109.5
C361 C364 H36H 109.5
H36G C364 H36H 109.5
C361 C364 H36I 109.5
H36G C364 H36I 109.5
H36H C364 H36I 109.5
C373 C371 C372 108.2(4)
C373 C371 C374 106.9(3)
C372 C371 C374 109.1(4)
C373 C371 Al3 114.1(3)
C372 C371 Al3 109.4(2)
C374 C371 Al3 109.1(3)
C371 C372 H37A 109.5
C371 C372 H37B 109.5
H37A C372 H37B 109.5
C371 C372 H37C 109.5
H37A C372 H37C 109.5
H37B C372 H37C 109.5
C371 C373 H37D 109.5
C371 C373 H37E 109.5
H37D C373 H37E 109.5
C371 C373 H37F 109.5
H37D C373 H37F 109.5
H37E C373 H37F 109.5
C371 C374 H37G 109.5
C371 C374 H37H 109.5
H37G C374 H37H 109.5
C371 C374 H37I 109.5
H37G C374 H37I 109.5
H37H C374 H37I 109.5

loop_
_geom_bond_atom_site_label_1
_geom_bond_atom_site_label_2
_geom_bond_distance
P11 C151 1.741(3)
P11 C141 1.764(3)
P11 C111 1.805(3)
P11 C131 1.831(2)
P12 C121 1.835(3)
P12 C131 1.842(3)
P12 Al1 2.4307(11)
Al1 C161 2.013(3)
Al1 C171 2.019(3)
Al1 C141 2.037(2)
C111 C116 1.379(4)
C111 C112 1.391(4)
C112 C113 1.378(4)
C112 H112 0.9600
C113 C114 1.360(5)
C113 H113 0.9600
C114 C115 1.360(5)
C114 H114 0.9600
C115 C116 1.384(5)
C115 H115 0.9600
C116 H116 0.9600
C121 C122 1.375(5)
C121 C126 1.395(4)
C122 C123 1.384(5)
C122 H122 0.9600
C123 C124 1.391(6)
C123 H123 0.9600
C124 C125 1.346(7)
C124 H124 0.9600
C125 C126 1.378(6)
C125 H125 0.9600
C126 H126 0.9600
C131 C132 1.338(4)
C132 C133 1.527(4)
C132 H132 0.9600
C133 C135 1.519(5)
C133 C136 1.519(5)
C133 C134 1.520(5)
C134 H13A 0.9599
C134 H13B 0.9599
C134 H13C 0.9599
C135 H13D 0.9599
C135 H13E 0.9599
C135 H13F 0.9599
C136 H13G 0.9599
C136 H13H 0.9599
C136 H13I 0.9599
C141 C142 1.345(4)
C142 C143 1.518(3)
C142 H142 0.9600
C143 C144 1.506(5)
C143 C146 1.511(5)
C143 C145 1.529(6)
C144 H14A 0.9599
C144 H14B 0.9599
C144 H14C 0.9599
C145 H14D 0.9599
C145 H14E 0.9599
C145 H14F 0.9599
C146 H14G 0.9599
C146 H14H 0.9599
C146 H14I 0.9599
C151 C152 1.180(4)
C152 C153 1.482(4)
C153 C155 1.455(10)
C153 C15A 1.471(7)
C153 C156 1.475(12)
C153 C15C 1.480(8)
C153 C15B 1.587(6)
C153 C154 1.626(11)
C154 H15A 0.9599
C154 H15B 0.9599
C154 H15C 0.9599
C155 H15D 0.9599
C155 H15E 0.9599
C155 H15F 0.9599
C156 H15G 0.9599
C156 H15H 0.9599
C156 H15I 0.9599
C15A H15J 0.9599
C15A H15K 0.9599
C15A H15L 0.9599
C15B H15M 0.9599
C15B H15N 0.9599
C15B H15O 0.9599
C15C H15P 0.9599
C15C H15Q 0.9599
C15C H15R 0.9599
C161 C162 1.520(4)
C161 C164 1.529(4)
C161 C163 1.539(4)
C162 H16A 0.9599
C162 H16B 0.9599
C162 H16C 0.9599
C163 H16D 0.9599
C163 H16E 0.9599
C163 H16F 0.9599
C164 H16G 0.9599
C164 H16H 0.9599
C164 H16I 0.9599
C171 C174 1.527(4)
C171 C173 1.529(5)
C171 C172 1.529(5)
C172 H17A 0.9599
C172 H17B 0.9599
C172 H17C 0.9599
C173 H17D 0.9599
C173 H17E 0.9599
C173 H17F 0.9599
C174 H17G 0.9599
C174 H17H 0.9599
C174 H17I 0.9599
P21 C251 1.751(3)
P21 C241 1.753(3)
P21 C211 1.802(3)
P21 C231 1.826(3)
P22 C221 1.833(3)
P22 C231 1.854(3)
P22 Al2 2.4142(11)
Al2 C271 2.007(4)
Al2 C261 2.008(3)
Al2 C241 2.039(2)
C211 C212 1.382(4)
C211 C216 1.392(4)
C212 C213 1.383(5)
C212 H212 0.9600
C213 C214 1.368(5)
C213 H213 0.9600
C214 C215 1.366(5)
C214 H214 0.9600
C215 C216 1.377(5)
C215 H215 0.9600
C216 H216 0.9600
C221 C222 1.374(5)
C221 C226 1.397(4)
C222 C223 1.396(5)
C222 H222 0.9600
C223 C224 1.371(6)
C223 H223 0.9600
C224 C225 1.365(7)
C224 H224 0.9600
C225 C226 1.378(6)
C225 H225 0.9600
C226 H226 0.9600
C231 C232 1.335(4)
C232 C233 1.505(4)
C232 H232 0.9600
C233 C236 1.521(5)
C233 C234 1.523(5)
C233 C235 1.533(6)
C234 H23A 0.9599
C234 H23B 0.9599
C234 H23C 0.9599
C235 H23D 0.9599
C235 H23E 0.9599
C235 H23F 0.9599
C236 H23G 0.9599
C236 H23H 0.9599
C236 H23I 0.9599
C241 C242 1.352(3)
C242 C243 1.519(3)
C242 H242 0.9600
C243 C245 1.497(5)
C243 C244 1.505(4)
C243 C246 1.527(5)
C244 H24A 0.9599
C244 H24B 0.9599
C244 H24C 0.9599
C245 H24D 0.9599
C245 H24E 0.9599
C245 H24F 0.9599
C246 H24G 0.9599
C246 H24H 0.9599
C246 H24I 0.9599
C251 C252 1.183(4)
C252 C253 1.471(4)
C253 C255 1.500(6)
C253 C254 1.504(5)
C253 C256 1.504(6)
C254 H25A 0.9599
C254 H25B 0.9599
C254 H25C 0.9599
C255 H25D 0.9599
C255 H25E 0.9599
C255 H25F 0.9599
C256 H25G 0.9599
C256 H25H 0.9599
C256 H25I 0.9599
C261 C263 1.515(4)
C261 C262 1.518(5)
C261 C264 1.534(4)
C262 H26A 0.9599
C262 H26B 0.9599
C262 H26C 0.9599
C263 H26D 0.9599
C263 H26E 0.9599
C263 H26F 0.9599
C264 H26G 0.9599
C264 H26H 0.9599
C264 H26I 0.9599
C271 C274 1.513(5)
C271 C272 1.530(5)
C271 C273 1.542(5)
C272 H27A 0.9599
C272 H27B 0.9599
C272 H27C 0.9599
C273 H27D 0.9599
C273 H27E 0.9599
C273 H27F 0.9599
C274 H27G 0.9599
C274 H27H 0.9599
C274 H27I 0.9599
P31 C351 1.738(3)
P31 C341 1.761(3)
P31 C311 1.793(4)
P31 C331 1.817(3)
P32 C321 1.818(4)
P32 C331 1.826(3)
P32 Al3 2.4262(12)
Al3 C361 2.013(4)
Al3 C371 2.013(3)
Al3 C341 2.042(3)
C311 C316 1.382(5)
C311 C312 1.388(5)
C312 C313 1.373(6)
C312 H312 0.9600
C313 C314 1.345(7)
C313 H313 0.9600
C314 C315 1.339(7)
C314 H314 0.9600
C315 C316 1.385(7)
C315 H315 0.9600
C316 H316 0.9600
C321 C322 1.396(5)
C321 C326 1.396(6)
C322 C323 1.380(7)
C322 H322 0.9600
C323 C324 1.388(9)
C323 H323 0.9600
C324 C325 1.384(7)
C324 H324 0.9600
C325 C326 1.396(7)
C325 H325 0.9600
C326 H326 0.9600
C331 C332 1.359(4)
C332 C333 1.499(4)
C332 H332 0.9600
C333 C334 1.510(5)
C333 C336 1.514(6)
C333 C335 1.534(5)
C334 H33A 0.9599
C334 H33B 0.9599
C334 H33C 0.9599
C335 H33D 0.9599
C335 H33E 0.9599
C335 H33F 0.9599
C336 H33G 0.9599
C336 H33H 0.9599
C336 H33I 0.9599
C341 C342 1.341(4)
C342 C34A 1.511(8)
C342 C343 1.533(13)
C342 H342 0.9600
C343 C346 1.513(13)
C343 C345 1.524(13)
C343 C344 1.565(13)
C344 H34A 0.9599
C344 H34B 0.9599
C344 H34C 0.9599
C345 H34D 0.9599
C345 H34E 0.9599
C345 H34F 0.9599
C346 H34G 0.9599
C346 H34H 0.9599
C346 H34I 0.9599
C34A C34C 1.506(10)
C34A C34D 1.510(10)
C34A C34B 1.515(9)
C34B H34J 0.9599
C34B H34K 0.9599
C34B H34L 0.9599
C34C H34M 0.9599
C34C H34N 0.9599
C34C H34O 0.9599
C34D H34P 0.9599
C34D H34Q 0.9599
C34D H34R 0.9599
C351 C352 1.171(4)
C352 C353 1.474(5)
C353 C35B 1.457(13)
C353 C356 1.469(7)
C353 C354 1.489(7)
C353 C35C 1.517(13)
C353 C355 1.565(7)
C353 C35A 1.604(13)
C354 H35A 0.9599
C354 H35B 0.9599
C354 H35C 0.9599
C355 H35D 0.9599
C355 H35E 0.9599
C355 H35F 0.9599
C356 H35G 0.9599
C356 H35H 0.9599
C356 H35I 0.9599
C35A H35J 0.9600
C35A H35K 0.9600
C35A H35L 0.9600
C35B H35M 0.9600
C35B H35N 0.9600
C35B H35O 0.9600
C35C H35P 0.9600
C35C H35Q 0.9600
C35C H35R 0.9600
C361 C363 1.509(6)
C361 C362 1.514(6)
C361 C364 1.532(6)
C362 H36A 0.9599
C362 H36B 0.9599
C362 H36C 0.9599
C363 H36D 0.9599
C363 H36E 0.9599
C363 H36F 0.9599
C364 H36G 0.9599
C364 H36H 0.9599
C364 H36I 0.9599
C371 C373 1.510(6)
C371 C372 1.528(6)
C371 C374 1.532(5)
C372 H37A 0.9599
C372 H37B 0.9599
C372 H37C 0.9599
C373 H37D 0.9599
C373 H37E 0.9599
C373 H37F 0.9599
C374 H37G 0.9599
C374 H37H 0.9599
C374 H37I 0.9599

loop_
_geom_torsion_atom_site_label_1
_geom_torsion_atom_site_label_2
_geom_torsion_atom_site_label_3
_geom_torsion_atom_site_label_4
_geom_torsion
C121 P12 Al1 C161 29.86(14)
C131 P12 Al1 C161 137.64(13)
C121 P12 Al1 C171 162.05(14)
C131 P12 Al1 C171 -90.17(13)
C121 P12 Al1 C141 -87.86(13)
C131 P12 Al1 C141 19.92(12)
C151 P11 C111 C116 21.2(3)
C141 P11 C111 C116 146.9(2)
C131 P11 C111 C116 -93.6(3)
C151 P11 C111 C112 -159.3(2)
C141 P11 C111 C112 -33.6(3)
C131 P11 C111 C112 85.9(2)
C116 C111 C112 C113 -0.6(5)
P11 C111 C112 C113 179.8(3)
C111 C112 C113 C114 -0.3(5)
C112 C113 C114 C115 0.3(6)
C113 C114 C115 C116 0.6(6)
C112 C111 C116 C115 1.6(5)
P11 C111 C116 C115 -178.9(3)
C114 C115 C116 C111 -1.6(6)
C131 P12 C121 C122 10.0(3)
Al1 P12 C121 C122 113.1(2)
C131 P12 C121 C126 -176.5(2)
Al1 P12 C121 C126 -73.4(2)
C126 C121 C122 C123 2.4(4)
P12 C121 C122 C123 175.9(2)
C121 C122 C123 C124 -1.1(5)
C122 C123 C124 C125 -0.3(6)
C123 C124 C125 C126 0.3(6)
C124 C125 C126 C121 1.2(6)
C122 C121 C126 C125 -2.5(5)
P12 C121 C126 C125 -176.5(3)
C151 P11 C131 C132 -26.0(3)
C141 P11 C131 C132 -149.1(2)
C111 P11 C131 C132 89.3(3)
C151 P11 C131 P12 149.61(17)
C141 P11 C131 P12 26.5(2)
C111 P11 C131 P12 -95.09(18)
C121 P12 C131 C132 -97.1(3)
Al1 P12 C131 C132 146.4(3)
C121 P12 C131 P11 87.94(18)
Al1 P12 C131 P11 -28.62(16)
P11 C131 C132 C133 178.1(3)
P12 C131 C132 C133 3.0(5)
C131 C132 C133 C135 171.0(4)
C131 C132 C133 C136 -69.0(4)
C131 C132 C133 C134 52.5(5)
C151 P11 C141 C142 54.5(3)
C111 P11 C141 C142 -67.3(3)
C131 P11 C141 C142 173.1(3)
C151 P11 C141 Al1 -125.74(15)
C111 P11 C141 Al1 112.44(15)
C131 P11 C141 Al1 -7.16(18)
C161 Al1 C141 C142 50.0(3)
C171 Al1 C141 C142 -81.0(2)
P12 Al1 C141 C142 171.5(2)
C161 Al1 C141 P11 -129.77(15)
C171 Al1 C141 P11 99.19(17)
P12 Al1 C141 P11 -8.27(15)
P11 C141 C142 C143 -1.3(6)
Al1 C141 C142 C143 178.9(3)
C141 C142 C143 C144 19.0(6)
C141 C142 C143 C146 140.7(5)
C141 C142 C143 C145 -103.0(5)
C141 P11 C151 C152 78(2)
C111 P11 C151 C152 -157(2)
C131 P11 C151 C152 -41(2)
P11 C151 C152 C153 -38(13)
C151 C152 C153 C155 43(12)
C151 C152 C153 C15A -27(12)
C151 C152 C153 C156 -176(100)
C151 C152 C153 C15C -158(11)
C151 C152 C153 C15B 89(12)
C151 C152 C153 C154 -72(12)
C171 Al1 C161 C162 171.9(2)
C141 Al1 C161 C162 46.3(2)
P12 Al1 C161 C162 -62.3(2)
C171 Al1 C161 C164 50.2(2)
C141 Al1 C161 C164 -75.5(2)
P12 Al1 C161 C164 175.94(18)
C171 Al1 C161 C163 -68.4(2)
C141 Al1 C161 C163 166.0(2)
P12 Al1 C161 C163 57.4(2)
C161 Al1 C171 C174 58.9(3)
C141 Al1 C171 C174 -173.6(3)
P12 Al1 C171 C174 -72.4(3)
C161 Al1 C171 C173 179.9(2)
C141 Al1 C171 C173 -52.6(3)
P12 Al1 C171 C173 48.5(2)
C161 Al1 C171 C172 -61.5(3)
C141 Al1 C171 C172 66.0(3)
P12 Al1 C171 C172 167.1(2)
C221 P22 Al2 C271 -159.85(14)
C231 P22 Al2 C271 92.95(13)
C221 P22 Al2 C261 -26.55(15)
C231 P22 Al2 C261 -133.74(14)
C221 P22 Al2 C241 91.10(13)
C231 P22 Al2 C241 -16.09(12)
C251 P21 C211 C212 -32.5(3)
C241 P21 C211 C212 -158.0(2)
C231 P21 C211 C212 81.1(3)
C251 P21 C211 C216 147.1(2)
C241 P21 C211 C216 21.6(3)
C231 P21 C211 C216 -99.3(2)
C216 C211 C212 C213 0.0(5)
P21 C211 C212 C213 179.6(3)
C211 C212 C213 C214 -0.2(5)
C212 C213 C214 C215 0.2(6)
C213 C214 C215 C216 0.0(6)
C214 C215 C216 C211 -0.1(5)
C212 C211 C216 C215 0.1(4)
P21 C211 C216 C215 -179.4(2)
C231 P22 C221 C222 15.5(3)
Al2 P22 C221 C222 -86.1(3)
C231 P22 C221 C226 -164.4(2)
Al2 P22 C221 C226 94.0(2)
C226 C221 C222 C223 -0.8(6)
P22 C221 C222 C223 179.3(3)
C221 C222 C223 C224 1.4(7)
C222 C223 C224 C225 -1.6(8)
C223 C224 C225 C226 1.3(8)
C224 C225 C226 C221 -0.8(7)
C222 C221 C226 C225 0.5(5)
P22 C221 C226 C225 -179.5(3)
C251 P21 C231 C232 36.7(3)
C241 P21 C231 C232 159.0(2)
C211 P21 C231 C232 -76.9(3)
C251 P21 C231 P22 -137.02(18)
C241 P21 C231 P22 -14.8(2)
C211 P21 C231 P22 109.36(18)
C221 P22 C231 C232 95.2(3)
Al2 P22 C231 C232 -153.4(3)
C221 P22 C231 P21 -91.78(18)
Al2 P22 C231 P21 19.59(17)
P21 C231 C232 C233 -177.6(3)
P22 C231 C232 C233 -4.3(5)
C231 C232 C233 C236 -165.3(4)
C231 C232 C233 C234 -45.8(6)
C231 C232 C233 C235 75.3(5)
C251 P21 C241 C242 -57.1(3)
C211 P21 C241 C242 64.3(3)
C231 P21 C241 C242 -174.6(3)
C251 P21 C241 Al2 116.70(15)
C211 P21 C241 Al2 -121.87(14)
C231 P21 C241 Al2 -0.76(18)
C271 Al2 C241 C242 77.0(2)
C261 Al2 C241 C242 -54.3(2)
P22 Al2 C241 C242 -174.6(2)
C271 Al2 C241 P21 -97.66(17)
C261 Al2 C241 P21 131.08(15)
P22 Al2 C241 P21 10.82(14)
P21 C241 C242 C243 0.5(5)
Al2 C241 C242 C243 -173.2(3)
C241 C242 C243 C245 -133.9(4)
C241 C242 C243 C244 -12.6(5)
C241 C242 C243 C246 107.9(4)
C241 P21 C251 C252 -57(3)
C211 P21 C251 C252 177(100)
C231 P21 C251 C252 62(3)
P21 C251 C252 C253 -8(24)
C251 C252 C253 C255 -16(22)
C251 C252 C253 C254 105(21)
C251 C252 C253 C256 -137(21)
C271 Al2 C261 C263 -47.8(3)
C241 Al2 C261 C263 76.6(3)
P22 Al2 C261 C263 -174.5(2)
C271 Al2 C261 C262 -169.0(2)
C241 Al2 C261 C262 -44.6(3)
P22 Al2 C261 C262 64.3(2)
C271 Al2 C261 C264 72.4(3)
C241 Al2 C261 C264 -163.2(2)
P22 Al2 C261 C264 -54.3(3)
C261 Al2 C271 C274 -172.9(3)
C241 Al2 C271 C274 60.1(3)
P22 Al2 C271 C274 -41.9(3)
C261 Al2 C271 C272 -53.7(3)
C241 Al2 C271 C272 179.3(3)
P22 Al2 C271 C272 77.3(3)
C261 Al2 C271 C273 66.9(3)
C241 Al2 C271 C273 -60.1(3)
P22 Al2 C271 C273 -162.1(3)
C321 P32 Al3 C361 -161.22(17)
C331 P32 Al3 C361 90.51(16)
C321 P32 Al3 C371 -29.40(19)
C331 P32 Al3 C371 -137.67(17)
C321 P32 Al3 C341 87.85(17)
C331 P32 Al3 C341 -20.42(15)
C351 P31 C311 C316 147.8(3)
C341 P31 C311 C316 23.4(4)
C331 P31 C311 C316 -97.3(4)
C351 P31 C311 C312 -31.7(3)
C341 P31 C311 C312 -156.2(3)
C331 P31 C311 C312 83.1(3)
C316 C311 C312 C313 0.3(6)
P31 C311 C312 C313 179.9(4)
C311 C312 C313 C314 -0.4(8)
C312 C313 C314 C315 0.6(10)
C313 C314 C315 C316 -0.9(11)
C312 C311 C316 C315 -0.5(7)
P31 C311 C316 C315 179.9(5)
C314 C315 C316 C311 0.8(10)
C331 P32 C321 C322 -170.4(3)
Al3 P32 C321 C322 87.5(3)
C331 P32 C321 C326 4.2(4)
Al3 P32 C321 C326 -97.9(4)
C326 C321 C322 C323 3.4(7)
P32 C321 C322 C323 178.5(5)
C321 C322 C323 C324 -1.0(10)
C322 C323 C324 C325 -1.8(12)
C323 C324 C325 C326 2.0(11)
C322 C321 C326 C325 -3.1(7)
P32 C321 C326 C325 -177.6(4)
C324 C325 C326 C321 0.4(9)
C351 P31 C331 C332 33.2(3)
C341 P31 C331 C332 155.1(3)
C311 P31 C331 C332 -80.2(3)
C351 P31 C331 P32 -142.9(2)
C341 P31 C331 P32 -21.0(3)
C311 P31 C331 P32 103.7(2)
C321 P32 C331 C332 95.9(3)
Al3 P32 C331 C332 -149.3(3)
C321 P32 C331 P31 -88.5(2)
Al3 P32 C331 P31 26.3(2)
P31 C331 C332 C333 -179.4(3)
P32 C331 C332 C333 -3.6(6)
C331 C332 C333 C334 -51.5(6)
C331 C332 C333 C336 70.6(5)
C331 C332 C333 C335 -171.6(4)
C351 P31 C341 C342 -55.6(4)
C311 P31 C341 C342 64.5(4)
C331 P31 C341 C342 -173.8(4)
C351 P31 C341 Al3 119.01(19)
C311 P31 C341 Al3 -120.91(19)
C331 P31 C341 Al3 0.8(2)
C361 Al3 C341 C342 80.0(3)
C371 Al3 C341 C342 -51.2(4)
P32 Al3 C341 C342 -172.1(3)
C361 Al3 C341 P31 -95.4(2)
C371 Al3 C341 P31 133.4(2)
P32 Al3 C341 P31 12.51(19)
P31 C341 C342 C34A -11.8(10)
Al3 C341 C342 C34A 173.7(8)
P31 C341 C342 C343 12.8(11)
Al3 C341 C342 C343 -161.8(9)
C341 C342 C343 C346 -158.6(10)
C34A C342 C343 C346 -36(2)
C341 C342 C343 C345 85.8(14)
C34A C342 C343 C345 -152(3)
C341 C342 C343 C344 -31.8(17)
C34A C342 C343 C344 90(3)
C341 C342 C34A C34C 130.6(9)
C343 C342 C34A C34C 55(3)
C341 C342 C34A C34D -112.1(10)
C343 C342 C34A C34D 172(3)
C341 C342 C34A C34B 7.8(15)
C343 C342 C34A C34B -68(3)
C341 P31 C351 C352 -107(4)
C311 P31 C351 C352 128(4)
C331 P31 C351 C352 12(4)
P31 C351 C352 C353 157(13)
C351 C352 C353 C35B 106(16)
C351 C352 C353 C356 -75(16)
C351 C352 C353 C354 54(16)
C351 C352 C353 C35C -118(16)
C351 C352 C353 C355 168(100)
C351 C352 C353 C35A -11(16)
C371 Al3 C361 C363 -176.2(3)
C341 Al3 C361 C363 56.2(4)
P32 Al3 C361 C363 -45.4(4)
C371 Al3 C361 C362 -53.9(4)
C341 Al3 C361 C362 178.5(4)
P32 Al3 C361 C362 76.9(4)
C371 Al3 C361 C364 65.5(4)
C341 Al3 C361 C364 -62.1(4)
P32 Al3 C361 C364 -163.7(3)
C361 Al3 C371 C373 -47.5(4)
C341 Al3 C371 C373 78.8(3)
P32 Al3 C371 C373 -173.0(3)
C361 Al3 C371 C372 -168.7(3)
C341 Al3 C371 C372 -42.5(4)
P32 Al3 C371 C372 65.7(3)
C361 Al3 C371 C374 72.0(4)
C341 Al3 C371 C374 -161.7(3)
P32 Al3 C371 C374 -53.5(3)
